data_4125547
loop_
_publ_author_name
'\<Solomek, Tom\'a\<s'
'Powers-Riggs, Natalia E'
'Wu, Yi-Lin'
'Young, Ryan M.'
'Krzyaniak, Matthew D.'
'Horwitz, Noah E.'
'Wasielewski, Michael R.'

_publ_section_title
;
 Electron Hopping and Charge Separation within a
 Naphthalene-1,4:5,8-bis(dicarboximide) Chiral Covalent Organic Cage.
;
_journal_issue 9
_journal_name_full 'Journal of the American Chemical Society'
_journal_page_first 3348
_journal_page_last 3351
_journal_paper_doi 10.1021/jacs.7b00233
_journal_volume 139
_journal_year 2017
_chemical_formula_moiety 'C96 H84 N12 O12, 2.5(C7 H8), 0.5(C6.9 H7.7)'
_chemical_formula_sum 'C116.95 H107.85 N12 O12'
_chemical_formula_weight 1873.40
_space_group_crystal_system triclinic
_space_group_IT_number 2
_space_group_name_Hall '-P 1'
_space_group_name_H-M_alt 'P -1'
_symmetry_space_group_name_Hall '-P 1'
_symmetry_space_group_name_H-M 'P -1'
_atom_sites_solution_hydrogens geom
_atom_sites_solution_primary iterative
_audit_creation_date 2017-02-08
_audit_creation_method
;
Olex2 1.2
(compiled 2016.11.30 svn.r3356 for OlexSys, GUI svn.r5269)
;
_cell_angle_alpha 75.543(5)
_cell_angle_beta 77.656(5)
_cell_angle_gamma 89.992(5)
_cell_formula_units_Z 4
_cell_length_a 18.6825(12)
_cell_length_b 24.9889(14)
_cell_length_c 26.0603(17)
_cell_measurement_reflns_used 9875
_cell_measurement_temperature 100
_cell_measurement_theta_max 50.283
_cell_measurement_theta_min 3.422
_cell_volume 11490.5(13)
_computing_cell_refinement 'SAINT V8.34A (Bruker, 2013)'
_computing_data_collection 'APEX2 V2014.11-0 (Bruker, 2014)'
_computing_data_reduction 'Bruker SAINT'
_computing_molecular_graphics 'Olex2 (Dolomanov et al., 2009)'
_computing_publication_material 'Olex2 (Dolomanov et al., 2009)'
_computing_structure_refinement 'XL (Sheldrick, 2008)'
_computing_structure_solution 'olex2.solve (Bourhis et al., 2015)'
_diffrn_ambient_temperature 100.01
_diffrn_detector_area_resol_mean 8
_diffrn_measured_fraction_theta_full 0.990
_diffrn_measured_fraction_theta_max 0.960
_diffrn_measurement_device_type 'Bruker Kappa APEX CCD area detector'
_diffrn_measurement_method '\w and \f scans'
_diffrn_radiation_monochromator 'MX optics'
_diffrn_radiation_type CuK\a
_diffrn_radiation_wavelength 1.54178
_diffrn_reflns_av_R_equivalents 0.1104
_diffrn_reflns_av_unetI/netI 0.1428
_diffrn_reflns_Laue_measured_fraction_full 0.990
_diffrn_reflns_Laue_measured_fraction_max 0.960
_diffrn_reflns_limit_h_max 18
_diffrn_reflns_limit_h_min -18
_diffrn_reflns_limit_k_max 24
_diffrn_reflns_limit_k_min -24
_diffrn_reflns_limit_l_max 26
_diffrn_reflns_limit_l_min -25
_diffrn_reflns_number 62972
_diffrn_reflns_point_group_measured_fraction_full 0.990
_diffrn_reflns_point_group_measured_fraction_max 0.960
_diffrn_reflns_theta_full 50.676
_diffrn_reflns_theta_max 50.676
_diffrn_reflns_theta_min 1.829
_diffrn_source microsource
_diffrn_standards_number 0
_exptl_absorpt_coefficient_mu 0.568
_exptl_absorpt_correction_T_max 0.7500
_exptl_absorpt_correction_T_min 0.5517
_exptl_absorpt_correction_type multi-scan
_exptl_absorpt_process_details
;
SADABS-2014/5 (Bruker,2014/5) was used for absorption correction.
wR2(int) was 0.1132 before and 0.0643 after correction.
The Ratio of minimum to maximum transmission is 0.7356.
The \l/2 correction factor is Not present.
;
_exptl_crystal_colour 'clear light colourless'
_exptl_crystal_colour_lustre clear
_exptl_crystal_colour_modifier light
_exptl_crystal_colour_primary colourless
_exptl_crystal_density_diffrn 1.083
_exptl_crystal_description Tabular
_exptl_crystal_F_000 3958
_exptl_crystal_preparation 'Compound synthesis described in Supporting information of paper'
_exptl_crystal_recrystallization_method 'grown by slow vapor diffusion of methanol into toluene solution'
_exptl_crystal_size_max 0.208
_exptl_crystal_size_mid 0.205
_exptl_crystal_size_min 0.106
_refine_diff_density_max 0.791
_refine_diff_density_min -0.425
_refine_diff_density_rms 0.115
_refine_ls_extinction_method none
_refine_ls_goodness_of_fit_ref 1.695
_refine_ls_hydrogen_treatment constr
_refine_ls_matrix_type full
_refine_ls_number_parameters 2535
_refine_ls_number_reflns 23497
_refine_ls_number_restraints 2766
_refine_ls_restrained_S_all 1.632
_refine_ls_R_factor_all 0.2119
_refine_ls_R_factor_gt 0.1307
_refine_ls_shift/su_max 0.000
_refine_ls_shift/su_mean 0.000
_refine_ls_structure_factor_coef Fsqd
_refine_ls_weighting_details 'w=1/[\s^2^(Fo^2^)+(0.1000P)^2^] where P=(Fo^2^+2Fc^2^)/3'
_refine_ls_weighting_scheme calc
_refine_ls_wR_factor_gt 0.3125
_refine_ls_wR_factor_ref 0.3482
_reflns_Friedel_coverage 0.000
_reflns_number_gt 12330
_reflns_number_total 23497
_reflns_threshold_expression 'I > 2\s(I)'
_cod_data_source_file ja7b00233_si_004.cif
_cod_data_source_block cage_tolunee_sq
_cod_depositor_comments 'Adding full bibliography for 4125545--4125547.cif.'
_cod_database_code 4125547
_shelx_space_group_comment
;
The symmetry employed for this shelxl refinement is uniquely defined
by the following loop, which should always be used as a source of
symmetry information in preference to the above space-group names.
They are only intended as comments.
;
_shelx_estimated_absorpt_t_max 0.942
_shelx_estimated_absorpt_t_min 0.891
_olex2_refinement_description
;
1. Twinned data refinement
 Scales: 0.888(3) 0.112(3)
2. Fixed Uiso
 At 1.2 times of:
  All C(H) groups, All C(H,H) groups
 At 1.5 times of:
  All C(H,H,H) groups
3. Rigid bond restraints
 All non-hydrogen atoms
 with sigma for 1-2 distances of 0.01 and sigma for 1-3 distances of 0.01
4. Uiso/Uaniso restraints and constraints
All non-hydrogen atoms have similar U: within 2A with sigma of 0.01 and sigma
for terminal atoms of 0.02
Uanis(C167) \\sim Ueq: with sigma of 0.01 and sigma for terminal atoms of 0.02
Uanis(C82) \\sim Ueq: with sigma of 0.1 and sigma for terminal atoms of 0.2
Uanis(C138) \\sim Ueq: with sigma of 0.1 and sigma for terminal atoms of 0.2
5. Others
 Sof(C220)=Sof(H22A)=Sof(H22B)=Sof(H22C)=1-FVAR(1)
6.a Ternary CH refined with riding coordinates:
 C8(H8), C13(H13), C28(H28), C33(H33), C36(H36), C41(H41), C56(H56), C61(H61),
 C64(H64), C69(H69), C84(H84), C89(H89), C104(H104), C109(H109), C124(H124),
 C129(H129), C132(H132), C137(H137), C152(H152), C157(H157), C160(H160),
 C165(H165), C180(H180), C185(H185)
6.b Secondary CH2 refined with riding coordinates:
 C9(H9A,H9B), C10(H10A,H10B), C11(H11A,H11B), C12(H12A,H12B), C29(H29A,H29B),
 C30(H30A,H30B), C31(H31A,H31B), C32(H32A,H32B), C37(H37A,H37B), C38(H38A,H38B),
  C39(H39A,H39B), C40(H40A,H40B), C57(H57A,H57B), C58(H58A,H58B), C59(H59A,
 H59B), C60(H60A,H60B), C65(H65A,H65B), C66(H66A,H66B), C67(H67A,H67B),
 C68(H68A,H68B), C85(H85A,H85B), C86(H86A,H86B), C87(H87A,H87B), C88(H88A,H88B),
  C105(H10C,H10D), C106(H10E,H10F), C107(H10G,H10H), C108(H10I,H10J), C125(H12C,
 H12D), C126(H12E,H12F), C127(H12G,H12H), C128(H12I,H12J), C133(H13A,H13B),
 C134(H13C,H13D), C135(H13E,H13F), C136(H13G,H13H), C153(H15A,H15B), C154(H15C,
 H15D), C155(H15E,H15F), C156(H15G,H15H), C161(H16A,H16B), C162(H16C,H16D),
 C163(H16E,H16F), C164(H16G,H16H), C181(H18A,H18B), C182(H18C,H18D), C183(H18E,
 H18F), C184(H18G,H18H)
6.c Aromatic/amide H refined with riding coordinates:
 C2(H2), C4(H4), C6(H6), C7(H7), C19(H19), C20(H20), C24(H24), C25(H25),
 C34(H34), C35(H35), C47(H47), C48(H48), C52(H52), C53(H53), C62(H62), C63(H63),
  C75(H75), C76(H76), C80(H80), C81(H81), C90(H90), C92(H92), C94(H94),
 C96(H96), C98(H98), C100(H100), C102(H102), C103(H103), C115(H115), C116(H116),
  C120(H120), C121(H121), C130(H130), C131(H131), C143(H143), C144(H144),
 C148(H148), C149(H149), C158(H158), C159(H159), C171(H171), C172(H172),
 C176(H176), C177(H177), C186(H186), C188(H188), C190(H190), C192(H192),
 C194(H194), C195(H195), C196(H196), C197(H197), C198(H198), C201(H201),
 C202(H202), C203(H203), C204(H204), C205(H205), C208(H208), C209(H209),
 C210(H210), C211(H211), C212(H212), C219(H219), C218(H218), C217(H217),
 C216(H216), C215(H215), C222(H222), C223(H223), C224(H224), C225(H225),
 C226(H226), C229(H229), C230(H230), C231(H231), C232(H232), C233(H233)
6.d Fitted hexagon refined as free rotating group:
 C219(C218,C217,C216,C215,C214)
6.e Idealised Me refined as rotating group:
 C199(H19A,H19B,H19C), C206(H20A,H20B,H20C), C213(H21A,H21B,H21C), C220(H22A,
 H22B,H22C), C227(H22D,H22E,H22F), C234(H23A,H23B,H23C)
;
_shelx_shelxl_version_number 2014/7
_olex2_date_sample_completion 2016-12-01
_olex2_date_sample_data_collection 2016-11-29
_olex2_date_sample_submission 2016-11-29
_olex2_exptl_crystal_mounting_method 'mounted on microsource loop affixed with paratone oil'
_olex2_submission_special_instructions 'No special instructions were received'

loop_
_space_group_symop_operation_xyz
'x, y, z'
'-x, -y, -z'

loop_
_atom_site_label
_atom_site_type_symbol
_atom_site_fract_x
_atom_site_fract_y
_atom_site_fract_z
_atom_site_U_iso_or_equiv
_atom_site_adp_type
_atom_site_occupancy
_atom_site_site_symmetry_order
_atom_site_calc_flag
_atom_site_refinement_flags_posn
_atom_site_refinement_flags_adp
_atom_site_refinement_flags_occupancy
O1 O 0.4616(5) 0.7578(4) 0.4452(4) 0.095(3) Uani 1 1 d . U .
O2 O 0.6091(4) 0.6537(3) 0.3483(3) 0.058(2) Uani 1 1 d . U .
O3 O 0.2746(5) 0.8401(3) 0.2369(3) 0.065(2) Uani 1 1 d . U .
O4 O 0.4158(4) 0.7344(3) 0.1398(3) 0.050(2) Uani 1 1 d . U .
O5 O 0.9979(4) 0.8220(3) 0.2026(3) 0.054(2) Uani 1 1 d . U .
O6 O 1.0106(4) 1.0110(3) 0.1643(3) 0.049(2) Uani 1 1 d . U .
O7 O 0.8026(4) 0.8369(3) -0.0011(3) 0.048(2) Uani 1 1 d . U .
O8 O 0.8612(4) 1.0224(3) -0.0630(3) 0.046(2) Uani 1 1 d . U .
O9 O 0.7157(6) 1.1392(4) 0.3455(4) 0.086(3) Uani 1 1 d . U .
O10 O 0.4783(6) 1.0729(4) 0.4292(4) 0.086(3) Uani 1 1 d . U .
O11 O 0.6160(4) 1.2039(3) 0.0937(4) 0.062(2) Uani 1 1 d . U .
O12 O 0.3753(4) 1.1805(3) 0.1826(3) 0.063(2) Uani 1 1 d . U .
O13 O -0.2234(5) 0.5361(3) 0.2338(3) 0.074(3) Uani 1 1 d . U .
O14 O -0.0883(4) 0.6942(3) 0.1380(3) 0.053(2) Uani 1 1 d . U .
O15 O -0.0229(6) 0.5063(4) 0.4343(4) 0.090(3) Uani 1 1 d . U .
O16 O 0.1080(5) 0.6663(3) 0.3436(3) 0.058(2) Uani 1 1 d . U .
O17 O 0.3012(4) 0.6626(3) 0.0023(3) 0.045(2) Uani 1 1 d . U .
O18 O 0.3618(4) 0.5090(3) -0.0592(3) 0.045(2) Uani 1 1 d . U .
O19 O 0.5002(4) 0.5720(3) 0.2048(3) 0.053(2) Uani 1 1 d . U .
O20 O 0.5142(4) 0.4029(3) 0.1675(3) 0.046(2) Uani 1 1 d . U .
O21 O 0.1152(4) 0.2468(3) 0.0941(3) 0.045(2) Uani 1 1 d . U .
O22 O -0.1260(4) 0.2263(3) 0.1825(3) 0.056(2) Uani 1 1 d . U .
O23 O 0.2154(5) 0.1847(4) 0.3458(4) 0.082(3) Uani 1 1 d . U .
O24 O -0.0210(5) 0.2055(3) 0.4300(3) 0.074(3) Uani 1 1 d . U .
N1 N 0.6479(6) 0.7509(4) 0.4340(4) 0.052(2) Uani 1 1 d . U .
N2 N 0.5333(5) 0.7023(4) 0.3993(4) 0.048(2) Uani 1 1 d . U .
N3 N 0.3433(5) 0.7871(3) 0.1875(3) 0.0374(18) Uani 1 1 d . U .
N4 N 0.3715(5) 0.8828(3) 0.0988(3) 0.033(2) Uani 1 1 d . U .
N5 N 0.9316(5) 0.9080(4) 0.2964(4) 0.051(2) Uani 1 1 d . U .
N6 N 1.0041(5) 0.9155(3) 0.1861(4) 0.0405(19) Uani 1 1 d . U .
N7 N 0.8357(4) 0.9290(3) -0.0348(4) 0.0341(18) Uani 1 1 d . U .
N8 N 0.6862(5) 0.9511(3) -0.0423(4) 0.036(2) Uani 1 1 d . U .
N9 N 0.6634(6) 1.0050(5) 0.4331(4) 0.063(2) Uani 1 1 d . U .
N10 N 0.5972(7) 1.1069(4) 0.3899(5) 0.072(2) Uani 1 1 d . U .
N11 N 0.4939(5) 1.1897(3) 0.1368(4) 0.0433(19) Uani 1 1 d . U .
N12 N 0.4909(5) 1.1275(3) 0.0573(3) 0.039(2) Uani 1 1 d . U .
N13 N -0.1279(4) 0.5653(4) 0.0968(3) 0.035(2) Uani 1 1 d . U .
N14 N -0.1572(5) 0.6147(3) 0.1846(3) 0.0350(18) Uani 1 1 d . U .
N15 N 0.0357(6) 0.5892(4) 0.3927(4) 0.053(2) Uani 1 1 d . U .
N16 N 0.1513(6) 0.5238(4) 0.4298(4) 0.061(2) Uani 1 1 d . U .
N17 N 0.1866(5) 0.5701(3) -0.0421(4) 0.040(2) Uani 1 1 d . U .
N18 N 0.3361(4) 0.5887(3) -0.0321(4) 0.0321(18) Uani 1 1 d . U .
N19 N 0.5068(5) 0.4861(3) 0.1881(3) 0.0374(19) Uani 1 1 d . U .
N20 N 0.4344(5) 0.4355(4) 0.2998(3) 0.043(2) Uani 1 1 d . U .
N21 N -0.0092(5) 0.3423(3) 0.0568(3) 0.034(2) Uani 1 1 d . U .
N22 N -0.0059(5) 0.2399(3) 0.1362(4) 0.0382(19) Uani 1 1 d . U .
N23 N 0.0966(6) 0.1925(4) 0.3885(4) 0.061(2) Uani 1 1 d . U .
N24 N 0.1634(5) 0.2695(4) 0.4344(4) 0.054(2) Uani 1 1 d . U .
C1 C 0.7187(7) 0.8332(5) 0.3863(4) 0.045(2) Uani 1 1 d . U .
C2 C 0.7847(7) 0.8563(5) 0.3521(4) 0.049(3) Uani 1 1 d . U .
H2 H 0.8167 0.8339 0.3340 0.059 Uiso 1 1 calc R . .
C3 C 0.8054(7) 0.9141(5) 0.3435(5) 0.049(3) Uani 1 1 d . U .
C4 C 0.7570(7) 0.9448(5) 0.3707(4) 0.051(3) Uani 1 1 d . U .
H4 H 0.7701 0.9827 0.3664 0.061 Uiso 1 1 calc R . .
C5 C 0.6914(7) 0.9232(5) 0.4033(5) 0.049(2) Uani 1 1 d . U .
C6 C 0.6727(7) 0.8678(5) 0.4122(4) 0.049(3) Uani 1 1 d . U .
H6 H 0.6277 0.8526 0.4365 0.059 Uiso 1 1 calc R . .
C7 C 0.7035(7) 0.7746(5) 0.3975(5) 0.048(3) Uani 1 1 d . U .
H7 H 0.7350 0.7534 0.3776 0.058 Uiso 1 1 calc R . .
C8 C 0.6373(7) 0.6898(5) 0.4445(5) 0.057(2) Uani 1 1 d . U .
H8 H 0.6685 0.6768 0.4142 0.069 Uiso 1 1 calc R . .
C9 C 0.6605(7) 0.6637(5) 0.4982(5) 0.070(3) Uani 1 1 d . U .
H9A H 0.7139 0.6708 0.4934 0.084 Uiso 1 1 calc R . .
H9B H 0.6349 0.6811 0.5268 0.084 Uiso 1 1 calc R . .
C10 C 0.6419(8) 0.6014(5) 0.5163(6) 0.082(3) Uani 1 1 d . U .
H10A H 0.6703 0.5840 0.4887 0.098 Uiso 1 1 calc R . .
H10B H 0.6572 0.5859 0.5509 0.098 Uiso 1 1 calc R . .
C11 C 0.5613(8) 0.5867(6) 0.5240(6) 0.083(3) Uani 1 1 d . U .
H11A H 0.5319 0.6027 0.5523 0.100 Uiso 1 1 calc R . .
H11B H 0.5518 0.5460 0.5355 0.100 Uiso 1 1 calc R . .
C12 C 0.5393(7) 0.6120(5) 0.4659(5) 0.070(3) Uani 1 1 d . U .
H12A H 0.5672 0.5948 0.4380 0.084 Uiso 1 1 calc R . .
H12B H 0.4862 0.6045 0.4692 0.084 Uiso 1 1 calc R . .
C13 C 0.5577(7) 0.6742(5) 0.4497(5) 0.054(2) Uani 1 1 d . U .
H13 H 0.5290 0.6891 0.4796 0.064 Uiso 1 1 calc R . .
C14 C 0.4799(7) 0.7433(5) 0.4019(5) 0.056(3) Uani 1 1 d . U .
C15 C 0.4476(7) 0.7641(5) 0.3572(5) 0.049(2) Uani 1 1 d . U .
C16 C 0.4679(6) 0.7458(4) 0.3087(5) 0.041(2) Uani 1 1 d . U .
C17 C 0.5240(6) 0.7077(4) 0.3048(5) 0.041(2) Uani 1 1 d . U .
C18 C 0.5597(7) 0.6858(5) 0.3507(5) 0.048(2) Uani 1 1 d . U .
C19 C 0.3945(7) 0.7994(5) 0.3610(5) 0.061(3) Uani 1 1 d . U .
H19 H 0.3830 0.8138 0.3921 0.074 Uiso 1 1 calc R . .
C20 C 0.3549(7) 0.8159(5) 0.3194(5) 0.060(3) Uani 1 1 d . U .
H20 H 0.3164 0.8404 0.3233 0.072 Uiso 1 1 calc R . .
C21 C 0.3719(6) 0.7965(4) 0.2733(5) 0.045(2) Uani 1 1 d . U .
C22 C 0.4300(6) 0.7612(4) 0.2679(5) 0.039(2) Uani 1 1 d . U .
C23 C 0.4477(6) 0.7408(4) 0.2207(4) 0.035(2) Uani 1 1 d . U .
C24 C 0.5043(6) 0.7053(4) 0.2166(5) 0.037(2) Uani 1 1 d . U .
H24 H 0.5180 0.6924 0.1847 0.045 Uiso 1 1 calc R . .
C25 C 0.5418(6) 0.6880(4) 0.2584(4) 0.043(2) Uani 1 1 d . U .
H25 H 0.5795 0.6628 0.2551 0.051 Uiso 1 1 calc R . .
C26 C 0.3272(7) 0.8106(5) 0.2318(5) 0.049(2) Uani 1 1 d . U .
C27 C 0.4043(6) 0.7532(4) 0.1793(5) 0.038(2) Uani 1 1 d . U .
C28 C 0.2984(6) 0.7987(4) 0.1468(4) 0.038(2) Uani 1 1 d . U .
H28 H 0.3224 0.7815 0.1171 0.045 Uiso 1 1 calc R . .
C29 C 0.2213(6) 0.7714(5) 0.1688(5) 0.050(3) Uani 1 1 d . U .
H29A H 0.2238 0.7313 0.1848 0.060 Uiso 1 1 calc R . .
H29B H 0.1942 0.7880 0.1975 0.060 Uiso 1 1 calc R . .
C30 C 0.1825(7) 0.7806(4) 0.1219(5) 0.053(3) Uani 1 1 d . U .
H30A H 0.1318 0.7639 0.1357 0.063 Uiso 1 1 calc R . .
H30B H 0.2083 0.7614 0.0949 0.063 Uiso 1 1 calc R . .
C31 C 0.1797(6) 0.8417(4) 0.0938(5) 0.047(3) Uani 1 1 d . U .
H31A H 0.1569 0.8454 0.0622 0.056 Uiso 1 1 calc R . .
H31B H 0.1494 0.8606 0.1193 0.056 Uiso 1 1 calc R . .
C32 C 0.2570(6) 0.8683(4) 0.0751(4) 0.040(2) Uani 1 1 d . U .
H32A H 0.2851 0.8520 0.0465 0.048 Uiso 1 1 calc R . .
H32B H 0.2547 0.9084 0.0589 0.048 Uiso 1 1 calc R . .
C33 C 0.2968(6) 0.8605(4) 0.1207(4) 0.036(2) Uani 1 1 d . U .
H33 H 0.2716 0.8797 0.1484 0.043 Uiso 1 1 calc R . .
C34 C 0.3917(6) 0.9267(4) 0.1104(4) 0.034(2) Uani 1 1 d . U .
H34 H 0.3575 0.9422 0.1346 0.041 Uiso 1 1 calc R . .
C35 C 0.8789(7) 0.9363(5) 0.3142(4) 0.054(3) Uani 1 1 d . U .
H35 H 0.8887 0.9750 0.3075 0.064 Uiso 1 1 calc R . .
C36 C 1.0030(7) 0.9355(5) 0.2745(5) 0.051(2) Uani 1 1 d . U .
H36 H 0.9982 0.9760 0.2596 0.061 Uiso 1 1 calc R . .
C37 C 1.0444(7) 0.9268(5) 0.3189(5) 0.062(3) Uani 1 1 d . U .
H37A H 1.0463 0.8866 0.3347 0.074 Uiso 1 1 calc R . .
H37B H 1.0177 0.9430 0.3481 0.074 Uiso 1 1 calc R . .
C38 C 1.1224(7) 0.9529(5) 0.2989(5) 0.068(3) Uani 1 1 d . U .
H38A H 1.1489 0.9452 0.3288 0.082 Uiso 1 1 calc R . .
H38B H 1.1218 0.9935 0.2847 0.082 Uiso 1 1 calc R . .
C39 C 1.1597(7) 0.9264(5) 0.2534(5) 0.069(3) Uani 1 1 d . U .
H39A H 1.2106 0.9427 0.2389 0.082 Uiso 1 1 calc R . .
H39B H 1.1628 0.8863 0.2694 0.082 Uiso 1 1 calc R . .
C40 C 1.1234(6) 0.9331(5) 0.2090(5) 0.055(3) Uani 1 1 d . U .
H40A H 1.1487 0.9126 0.1830 0.066 Uiso 1 1 calc R . .
H40B H 1.1256 0.9727 0.1896 0.066 Uiso 1 1 calc R . .
C41 C 1.0425(6) 0.9111(5) 0.2303(5) 0.046(2) Uani 1 1 d . U .
H41 H 1.0437 0.8706 0.2472 0.056 Uiso 1 1 calc R . .
C42 C 0.9813(6) 0.8662(5) 0.1762(5) 0.041(2) Uani 1 1 d . U .
C43 C 0.9409(6) 0.8697(4) 0.1343(5) 0.041(2) Uani 1 1 d . U .
C44 C 0.9327(6) 0.9217(4) 0.0993(4) 0.034(2) Uani 1 1 d . U .
C45 C 0.9580(6) 0.9714(4) 0.1069(4) 0.034(2) Uani 1 1 d . U .
C46 C 0.9919(6) 0.9679(5) 0.1540(5) 0.040(2) Uani 1 1 d . U .
C47 C 0.9094(6) 0.8216(4) 0.1260(5) 0.042(2) Uani 1 1 d . U .
H47 H 0.9136 0.7863 0.1491 0.051 Uiso 1 1 calc R . .
C48 C 0.8730(6) 0.8260(4) 0.0848(5) 0.044(2) Uani 1 1 d . U .
H48 H 0.8513 0.7933 0.0809 0.053 Uiso 1 1 calc R . .
C49 C 0.8668(6) 0.8747(4) 0.0496(5) 0.037(2) Uani 1 1 d . U .
C50 C 0.8977(6) 0.9241(4) 0.0566(4) 0.032(2) Uani 1 1 d . U .
C51 C 0.8914(6) 0.9759(4) 0.0195(5) 0.035(2) Uani 1 1 d . U .
C52 C 0.9180(6) 1.0232(4) 0.0294(5) 0.038(2) Uani 1 1 d . U .
H52 H 0.9147 1.0581 0.0053 0.046 Uiso 1 1 calc R . .
C53 C 0.9490(5) 1.0209(4) 0.0729(4) 0.035(2) Uani 1 1 d . U .
H53 H 0.9644 1.0543 0.0795 0.042 Uiso 1 1 calc R . .
C54 C 0.8338(6) 0.8788(5) 0.0037(5) 0.037(2) Uani 1 1 d . U .
C55 C 0.8642(6) 0.9782(5) -0.0277(5) 0.039(2) Uani 1 1 d . U .
C56 C 0.8091(6) 0.9309(4) -0.0841(5) 0.039(2) Uani 1 1 d . U .
H56 H 0.8174 0.9702 -0.1062 0.046 Uiso 1 1 calc R . .
C57 C 0.8540(6) 0.8958(4) -0.1198(4) 0.041(2) Uani 1 1 d . U .
H57A H 0.9070 0.9058 -0.1258 0.050 Uiso 1 1 calc R . .
H57B H 0.8456 0.8561 -0.1003 0.050 Uiso 1 1 calc R . .
C58 C 0.8338(6) 0.9043(4) -0.1725(5) 0.049(3) Uani 1 1 d . U .
H58A H 0.8617 0.8798 -0.1932 0.059 Uiso 1 1 calc R . .
H58B H 0.8470 0.9431 -0.1937 0.059 Uiso 1 1 calc R . .
C59 C 0.7508(6) 0.8919(5) -0.1653(5) 0.049(3) Uani 1 1 d . U .
H59A H 0.7377 0.9014 -0.2012 0.059 Uiso 1 1 calc R . .
H59B H 0.7386 0.8519 -0.1487 0.059 Uiso 1 1 calc R . .
C60 C 0.7062(6) 0.9255(5) -0.1288(5) 0.045(2) Uani 1 1 d . U .
H60A H 0.7137 0.9653 -0.1478 0.054 Uiso 1 1 calc R . .
H60B H 0.6533 0.9149 -0.1225 0.054 Uiso 1 1 calc R . .
C61 C 0.7275(6) 0.9163(4) -0.0754(5) 0.038(2) Uani 1 1 d . U .
H61 H 0.7169 0.8765 -0.0552 0.045 Uiso 1 1 calc R . .
C62 C 0.6383(6) 0.9263(4) -0.0012(5) 0.040(3) Uani 1 1 d . U .
H62 H 0.6362 0.8870 0.0091 0.048 Uiso 1 1 calc R . .
C63 C 0.6439(7) 0.9572(6) 0.4353(5) 0.061(3) Uani 1 1 d . U .
H63 H 0.5979 0.9416 0.4577 0.073 Uiso 1 1 calc R . .
C64 C 0.6153(8) 1.0330(6) 0.4688(5) 0.077(3) Uani 1 1 d . U .
H64 H 0.5635 1.0176 0.4768 0.093 Uiso 1 1 calc R . .
C65 C 0.6437(9) 1.0236(7) 0.5224(6) 0.096(3) Uani 1 1 d . U .
H65A H 0.6422 0.9835 0.5397 0.115 Uiso 1 1 calc R . .
H65B H 0.6953 1.0383 0.5138 0.115 Uiso 1 1 calc R . .
C66 C 0.5965(10) 1.0527(7) 0.5618(6) 0.110(4) Uani 1 1 d . U .
H66A H 0.6133 1.0456 0.5963 0.132 Uiso 1 1 calc R . .
H66B H 0.5443 1.0395 0.5699 0.132 Uiso 1 1 calc R . .
C67 C 0.6067(10) 1.1171(7) 0.5312(7) 0.109(4) Uani 1 1 d . U .
H67A H 0.5820 1.1390 0.5561 0.131 Uiso 1 1 calc R . .
H67B H 0.6596 1.1288 0.5204 0.131 Uiso 1 1 calc R . .
C68 C 0.5741(9) 1.1278(6) 0.4812(6) 0.101(3) Uani 1 1 d . U .
H68A H 0.5790 1.1676 0.4623 0.121 Uiso 1 1 calc R . .
H68B H 0.5215 1.1154 0.4913 0.121 Uiso 1 1 calc R . .
C69 C 0.6198(8) 1.0928(6) 0.4438(6) 0.080(3) Uani 1 1 d . U .
H69 H 0.6725 1.1059 0.4364 0.097 Uiso 1 1 calc R . .
C70 C 0.6529(9) 1.1278(6) 0.3441(7) 0.071(3) Uani 1 1 d . U .
C71 C 0.6312(8) 1.1390(5) 0.2891(6) 0.062(2) Uani 1 1 d . U .
C72 C 0.5563(7) 1.1325(5) 0.2887(6) 0.057(2) Uani 1 1 d . U .
C73 C 0.5033(8) 1.1138(5) 0.3348(6) 0.060(2) Uani 1 1 d . U .
C74 C 0.5262(9) 1.0964(6) 0.3874(7) 0.072(3) Uani 1 1 d . U .
C75 C 0.6849(7) 1.1569(5) 0.2420(6) 0.062(3) Uani 1 1 d . U .
H75 H 0.7350 1.1600 0.2437 0.074 Uiso 1 1 calc R . .
C76 C 0.6645(7) 1.1706(4) 0.1914(6) 0.058(3) Uani 1 1 d . U .
H76 H 0.7010 1.1813 0.1587 0.069 Uiso 1 1 calc R . .
C77 C 0.5897(7) 1.1684(4) 0.1898(6) 0.051(2) Uani 1 1 d . U .
C78 C 0.5379(7) 1.1502(5) 0.2372(6) 0.055(2) Uani 1 1 d . U .
C79 C 0.4624(7) 1.1485(4) 0.2354(5) 0.049(2) Uani 1 1 d . U .
C80 C 0.4084(7) 1.1295(5) 0.2836(5) 0.057(3) Uani 1 1 d . U .
H80 H 0.3579 1.1302 0.2825 0.069 Uiso 1 1 calc R . .
C81 C 0.4296(7) 1.1091(5) 0.3344(6) 0.061(3) Uani 1 1 d . U .
H81 H 0.3942 1.0929 0.3667 0.073 Uiso 1 1 calc R . .
C82 C 0.5703(7) 1.1890(4) 0.1353(6) 0.047(2) Uani 1 1 d . U .
C83 C 0.4388(7) 1.1728(5) 0.1853(6) 0.051(2) Uani 1 1 d . U .
C84 C 0.4711(6) 1.2147(4) 0.0845(5) 0.043(2) Uani 1 1 d . U .
H84 H 0.4168 1.2069 0.0916 0.051 Uiso 1 1 calc R . .
C85 C 0.4844(6) 1.2767(4) 0.0676(5) 0.045(2) Uani 1 1 d . U .
H85A H 0.5378 1.2864 0.0565 0.055 Uiso 1 1 calc R . .
H85B H 0.4638 1.2924 0.0986 0.055 Uiso 1 1 calc R . .
C86 C 0.4485(6) 1.3010(4) 0.0206(5) 0.049(3) Uani 1 1 d . U .
H86A H 0.4590 1.3416 0.0088 0.059 Uiso 1 1 calc R . .
H86B H 0.3947 1.2939 0.0327 0.059 Uiso 1 1 calc R . .
C87 C 0.4764(7) 1.2762(4) -0.0270(5) 0.049(3) Uani 1 1 d . U .
H87A H 0.5291 1.2870 -0.0422 0.058 Uiso 1 1 calc R . .
H87B H 0.4493 1.2904 -0.0559 0.058 Uiso 1 1 calc R . .
C88 C 0.4651(6) 1.2110(4) -0.0072(5) 0.046(2) Uani 1 1 d . U .
H88A H 0.4122 1.2002 0.0066 0.055 Uiso 1 1 calc R . .
H88B H 0.4838 1.1945 -0.0380 0.055 Uiso 1 1 calc R . .
C89 C 0.5058(6) 1.1899(4) 0.0374(4) 0.042(2) Uani 1 1 d . U .
H89 H 0.5596 1.2001 0.0246 0.050 Uiso 1 1 calc R . .
C90 C 0.5466(6) 1.1006(4) 0.0440(4) 0.035(2) Uani 1 1 d . U .
H90 H 0.5928 1.1199 0.0272 0.041 Uiso 1 1 calc R . .
C91 C 0.4641(6) 0.9534(4) 0.0884(4) 0.031(2) Uani 1 1 d . U .
C92 C 0.5209(6) 0.9270(4) 0.0619(4) 0.032(2) Uani 1 1 d . U .
H92 H 0.5148 0.8886 0.0649 0.039 Uiso 1 1 calc R . .
C93 C 0.5853(6) 0.9552(4) 0.0317(4) 0.032(2) Uani 1 1 d . U .
C94 C 0.5954(6) 1.0123(4) 0.0283(4) 0.035(2) Uani 1 1 d . U .
H94 H 0.6402 1.0321 0.0082 0.042 Uiso 1 1 calc R . .
C95 C 0.5399(6) 1.0393(4) 0.0544(4) 0.036(2) Uani 1 1 d . U .
C96 C 0.4754(6) 1.0094(4) 0.0858(4) 0.032(2) Uani 1 1 d . U .
H96 H 0.4388 1.0274 0.1057 0.039 Uiso 1 1 calc R . .
C97 C -0.0369(5) 0.4989(4) 0.0880(4) 0.027(2) Uani 1 1 d . U .
C98 C 0.0204(5) 0.5396(4) 0.0613(4) 0.031(2) Uani 1 1 d . U .
H98 H 0.0135 0.5765 0.0640 0.037 Uiso 1 1 calc R . .
C99 C 0.0862(5) 0.5275(4) 0.0315(4) 0.029(2) Uani 1 1 d . U .
C100 C 0.0950(5) 0.4728(4) 0.0289(4) 0.028(2) Uani 1 1 d . U .
H100 H 0.1396 0.4633 0.0087 0.033 Uiso 1 1 calc R . .
C101 C 0.0405(6) 0.4323(4) 0.0548(4) 0.028(2) Uani 1 1 d . U .
C102 C -0.0273(5) 0.4454(4) 0.0858(4) 0.029(2) Uani 1 1 d . U .
H102 H -0.0647 0.4173 0.1044 0.034 Uiso 1 1 calc R . .
C103 C -0.1103(5) 0.5166(4) 0.1112(4) 0.031(2) Uani 1 1 d . U .
H103 H -0.1445 0.4901 0.1376 0.038 Uiso 1 1 calc R . .
C104 C -0.2056(6) 0.5767(4) 0.1177(4) 0.035(2) Uani 1 1 d . U .
H104 H -0.2315 0.5433 0.1453 0.042 Uiso 1 1 calc R . .
C105 C -0.2441(5) 0.5933(4) 0.0732(4) 0.038(2) Uani 1 1 d . U .
H10C H -0.2460 0.5622 0.0563 0.046 Uiso 1 1 calc R . .
H10D H -0.2159 0.6248 0.0452 0.046 Uiso 1 1 calc R . .
C106 C -0.3234(6) 0.6103(5) 0.0919(5) 0.048(3) Uani 1 1 d . U .
H10E H -0.3455 0.6237 0.0600 0.057 Uiso 1 1 calc R . .
H10F H -0.3539 0.5779 0.1167 0.057 Uiso 1 1 calc R . .
C107 C -0.3211(6) 0.6550(5) 0.1203(5) 0.056(3) Uani 1 1 d . U .
H10G H -0.3720 0.6636 0.1349 0.067 Uiso 1 1 calc R . .
H10H H -0.2964 0.6888 0.0937 0.067 Uiso 1 1 calc R . .
C108 C -0.2807(6) 0.6390(5) 0.1670(5) 0.051(3) Uani 1 1 d . U .
H10I H -0.3072 0.6069 0.1953 0.061 Uiso 1 1 calc R . .
H10J H -0.2789 0.6703 0.1837 0.061 Uiso 1 1 calc R . .
C109 C -0.2012(6) 0.6240(5) 0.1440(4) 0.041(2) Uani 1 1 d . U .
H109 H -0.1778 0.6569 0.1145 0.049 Uiso 1 1 calc R . .
C110 C -0.1718(7) 0.5678(5) 0.2287(5) 0.045(2) Uani 1 1 d . U .
C111 C -0.1264(7) 0.5602(4) 0.2676(5) 0.043(2) Uani 1 1 d . U .
C112 C -0.0687(6) 0.5994(4) 0.2646(5) 0.041(2) Uani 1 1 d . U .
C113 C -0.0547(6) 0.6459(4) 0.2171(4) 0.034(2) Uani 1 1 d . U .
C114 C -0.0987(6) 0.6544(5) 0.1768(5) 0.036(2) Uani 1 1 d . U .
C115 C -0.1362(7) 0.5139(5) 0.3123(5) 0.058(3) Uani 1 1 d . U .
H115 H -0.1718 0.4855 0.3152 0.069 Uiso 1 1 calc R . .
C116 C -0.0981(7) 0.5080(5) 0.3505(5) 0.060(3) Uani 1 1 d . U .
H116 H -0.1063 0.4753 0.3793 0.072 Uiso 1 1 calc R . .
C117 C -0.0461(7) 0.5485(5) 0.3497(5) 0.056(2) Uani 1 1 d . U .
C118 C -0.0296(7) 0.5950(4) 0.3044(5) 0.041(2) Uani 1 1 d . U .
C119 C 0.0242(6) 0.6332(4) 0.3002(5) 0.042(2) Uani 1 1 d . U .
C120 C 0.0410(6) 0.6780(4) 0.2545(4) 0.042(2) Uani 1 1 d . U .
H120 H 0.0791 0.7047 0.2510 0.050 Uiso 1 1 calc R . .
C121 C 0.0017(6) 0.6831(4) 0.2140(5) 0.041(2) Uani 1 1 d . U .
H121 H 0.0142 0.7136 0.1828 0.049 Uiso 1 1 calc R . .
C122 C -0.0134(8) 0.5469(6) 0.3961(6) 0.065(3) Uani 1 1 d . U .
C123 C 0.0596(7) 0.6317(5) 0.3454(5) 0.048(2) Uani 1 1 d . U .
C124 C 0.0594(7) 0.5907(5) 0.4432(5) 0.055(2) Uani 1 1 d . U .
H124 H 0.0316 0.5593 0.4725 0.066 Uiso 1 1 calc R . .
C125 C 0.0397(7) 0.6429(5) 0.4615(5) 0.061(3) Uani 1 1 d . U .
H12C H 0.0660 0.6755 0.4338 0.073 Uiso 1 1 calc R . .
H12D H -0.0137 0.6476 0.4653 0.073 Uiso 1 1 calc R . .
C126 C 0.0601(7) 0.6395(5) 0.5149(5) 0.064(3) Uani 1 1 d . U .
H12E H 0.0471 0.6739 0.5263 0.077 Uiso 1 1 calc R . .
H12F H 0.0315 0.6081 0.5429 0.077 Uiso 1 1 calc R . .
C127 C 0.1401(7) 0.6318(5) 0.5117(5) 0.066(3) Uani 1 1 d . U .
H12G H 0.1510 0.6280 0.5479 0.079 Uiso 1 1 calc R . .
H12H H 0.1690 0.6647 0.4862 0.079 Uiso 1 1 calc R . .
C128 C 0.1621(7) 0.5798(5) 0.4920(5) 0.064(3) Uani 1 1 d . U .
H12I H 0.2158 0.5769 0.4874 0.076 Uiso 1 1 calc R . .
H12J H 0.1379 0.5467 0.5200 0.076 Uiso 1 1 calc R . .
C129 C 0.1416(7) 0.5804(5) 0.4395(5) 0.055(2) Uani 1 1 d . U .
H129 H 0.1726 0.6089 0.4089 0.066 Uiso 1 1 calc R . .
C130 C 0.2089(7) 0.5186(5) 0.3960(5) 0.052(3) Uani 1 1 d . U .
H130 H 0.2415 0.5497 0.3770 0.063 Uiso 1 1 calc R . .
C131 C 0.1389(6) 0.5730(4) -0.0012(4) 0.036(2) Uani 1 1 d . U .
H131 H 0.1368 0.6068 0.0094 0.044 Uiso 1 1 calc R . .
C132 C 0.2291(6) 0.6207(4) -0.0736(5) 0.040(2) Uani 1 1 d . U .
H132 H 0.2173 0.6500 -0.0536 0.048 Uiso 1 1 calc R . .
C133 C 0.2087(6) 0.6400(4) -0.1287(5) 0.049(3) Uani 1 1 d . U .
H13A H 0.1556 0.6465 -0.1231 0.058 Uiso 1 1 calc R . .
H13B H 0.2181 0.6105 -0.1482 0.058 Uiso 1 1 calc R . .
C134 C 0.2527(6) 0.6931(4) -0.1633(5) 0.053(3) Uani 1 1 d . U .
H13C H 0.2411 0.7234 -0.1450 0.063 Uiso 1 1 calc R . .
H13D H 0.2391 0.7042 -0.1990 0.063 Uiso 1 1 calc R . .
C135 C 0.3351(6) 0.6835(4) -0.1713(5) 0.048(3) Uani 1 1 d . U .
H13E H 0.3470 0.6545 -0.1912 0.058 Uiso 1 1 calc R . .
H13F H 0.3638 0.7180 -0.1931 0.058 Uiso 1 1 calc R . .
C136 C 0.3555(6) 0.6657(4) -0.1170(4) 0.034(2) Uani 1 1 d . U .
H13G H 0.3462 0.6955 -0.0979 0.040 Uiso 1 1 calc R . .
H13H H 0.4084 0.6587 -0.1222 0.040 Uiso 1 1 calc R . .
C137 C 0.3104(6) 0.6132(4) -0.0827(4) 0.035(2) Uani 1 1 d . U .
H137 H 0.3199 0.5856 -0.1049 0.042 Uiso 1 1 calc R . .
C138 C 0.3331(6) 0.6181(4) 0.0073(4) 0.031(2) Uani 1 1 d . U .
C139 C 0.3697(6) 0.5977(4) 0.0520(4) 0.033(2) Uani 1 1 d . U .
C140 C 0.3996(5) 0.5451(4) 0.0595(4) 0.030(2) Uani 1 1 d . U .
C141 C 0.3929(5) 0.5125(4) 0.0225(4) 0.030(2) Uani 1 1 d . U .
C142 C 0.3623(6) 0.5349(4) -0.0240(5) 0.034(2) Uani 1 1 d . U .
C143 C 0.3739(6) 0.6288(4) 0.0884(4) 0.037(2) Uani 1 1 d . U .
H143 H 0.3514 0.6632 0.0851 0.045 Uiso 1 1 calc R . .
C144 C 0.4101(6) 0.6103(4) 0.1289(4) 0.039(2) Uani 1 1 d . U .
H144 H 0.4134 0.6326 0.1531 0.047 Uiso 1 1 calc R . .
C145 C 0.4428(6) 0.5595(4) 0.1360(4) 0.035(2) Uani 1 1 d . U .
C146 C 0.4339(6) 0.5254(4) 0.1010(4) 0.033(2) Uani 1 1 d . U .
C147 C 0.4597(5) 0.4734(4) 0.1090(4) 0.032(2) Uani 1 1 d . U .
C148 C 0.4497(5) 0.4395(4) 0.0762(4) 0.033(2) Uani 1 1 d . U .
H148 H 0.4638 0.4024 0.0840 0.040 Uiso 1 1 calc R . .
C149 C 0.4190(6) 0.4600(4) 0.0319(4) 0.033(2) Uani 1 1 d . U .
H149 H 0.4158 0.4377 0.0077 0.040 Uiso 1 1 calc R . .
C150 C 0.4849(6) 0.5422(5) 0.1786(5) 0.038(2) Uani 1 1 d . U .
C151 C 0.4944(6) 0.4503(5) 0.1549(5) 0.037(2) Uani 1 1 d . U .
C152 C 0.5461(6) 0.4677(4) 0.2319(5) 0.041(2) Uani 1 1 d . U .
H152 H 0.5471 0.4991 0.2492 0.049 Uiso 1 1 calc R . .
C153 C 0.6278(6) 0.4570(5) 0.2097(5) 0.053(3) Uani 1 1 d . U .
H15A H 0.6295 0.4280 0.1896 0.063 Uiso 1 1 calc R . .
H15B H 0.6526 0.4913 0.1839 0.063 Uiso 1 1 calc R . .
C154 C 0.6686(7) 0.4387(5) 0.2550(5) 0.065(3) Uani 1 1 d . U .
H15C H 0.7184 0.4285 0.2397 0.078 Uiso 1 1 calc R . .
H15D H 0.6741 0.4700 0.2711 0.078 Uiso 1 1 calc R . .
C155 C 0.6295(7) 0.3905(5) 0.2985(5) 0.074(3) Uani 1 1 d . U .
H15E H 0.6561 0.3813 0.3283 0.088 Uiso 1 1 calc R . .
H15F H 0.6288 0.3578 0.2834 0.088 Uiso 1 1 calc R . .
C156 C 0.5485(6) 0.4040(5) 0.3214(5) 0.057(3) Uani 1 1 d . U .
H15G H 0.5230 0.3713 0.3494 0.069 Uiso 1 1 calc R . .
H15H H 0.5491 0.4351 0.3387 0.069 Uiso 1 1 calc R . .
C157 C 0.5077(6) 0.4196(4) 0.2756(4) 0.043(2) Uani 1 1 d . U .
H157 H 0.5028 0.3872 0.2603 0.052 Uiso 1 1 calc R . .
C158 C 0.3844(7) 0.3968(5) 0.3184(4) 0.046(3) Uani 1 1 d . U .
H158 H 0.3955 0.3611 0.3134 0.055 Uiso 1 1 calc R . .
C159 C 0.0456(6) 0.3762(4) 0.0443(4) 0.031(2) Uani 1 1 d . U .
H159 H 0.0919 0.3656 0.0276 0.038 Uiso 1 1 calc R . .
C160 C 0.0028(6) 0.2914(4) 0.0369(4) 0.034(2) Uani 1 1 d . U .
H160 H 0.0564 0.2874 0.0237 0.041 Uiso 1 1 calc R . .
C161 C -0.0372(6) 0.2924(4) -0.0066(4) 0.041(2) Uani 1 1 d . U .
H16A H -0.0193 0.3250 -0.0374 0.049 Uiso 1 1 calc R . .
H16B H -0.0902 0.2955 0.0074 0.049 Uiso 1 1 calc R . .
C162 C -0.0254(7) 0.2383(4) -0.0265(4) 0.047(3) Uani 1 1 d . U .
H16C H -0.0516 0.2395 -0.0560 0.056 Uiso 1 1 calc R . .
H16D H 0.0275 0.2354 -0.0412 0.056 Uiso 1 1 calc R . .
C163 C -0.0538(7) 0.1886(4) 0.0201(4) 0.046(3) Uani 1 1 d . U .
H16E H -0.0431 0.1543 0.0080 0.055 Uiso 1 1 calc R . .
H16F H -0.1077 0.1894 0.0320 0.055 Uiso 1 1 calc R . .
C164 C -0.0177(6) 0.1883(4) 0.0679(4) 0.042(2) Uani 1 1 d . U .
H16G H -0.0385 0.1565 0.0989 0.051 Uiso 1 1 calc R . .
H16H H 0.0357 0.1842 0.0570 0.051 Uiso 1 1 calc R . .
C165 C -0.0308(6) 0.2416(4) 0.0852(4) 0.037(2) Uani 1 1 d . U .
H165 H -0.0850 0.2453 0.0933 0.044 Uiso 1 1 calc R . .
C166 C 0.0695(7) 0.2416(4) 0.1362(5) 0.037(2) Uani 1 1 d . U .
C167 C 0.0897(6) 0.2329(4) 0.1875(5) 0.037(2) Uani 1 1 d . U .
C168 C 0.0372(6) 0.2266(4) 0.2367(5) 0.042(2) Uani 1 1 d . U .
C169 C -0.0389(7) 0.2296(4) 0.2359(5) 0.042(2) Uani 1 1 d . U .
C170 C -0.0613(7) 0.2329(4) 0.1839(5) 0.043(2) Uani 1 1 d . U .
C171 C 0.1643(6) 0.2296(4) 0.1912(5) 0.045(2) Uani 1 1 d . U .
H171 H 0.2016 0.2356 0.1589 0.054 Uiso 1 1 calc R . .
C172 C 0.1842(7) 0.2175(4) 0.2423(5) 0.051(3) Uani 1 1 d . U .
H172 H 0.2343 0.2134 0.2440 0.062 Uiso 1 1 calc R . .
C173 C 0.1314(7) 0.2117(4) 0.2895(5) 0.048(2) Uani 1 1 d . U .
C174 C 0.0576(7) 0.2178(4) 0.2863(5) 0.047(2) Uani 1 1 d . U .
C175 C 0.0011(7) 0.2137(4) 0.3353(5) 0.047(2) Uani 1 1 d . U .
C176 C -0.0709(7) 0.2178(4) 0.3325(5) 0.049(3) Uani 1 1 d . U .
H176 H -0.1075 0.2161 0.3646 0.059 Uiso 1 1 calc R . .
C177 C -0.0910(7) 0.2247(4) 0.2825(5) 0.048(2) Uani 1 1 d . U .
H177 H -0.1414 0.2258 0.2811 0.057 Uiso 1 1 calc R . .
C178 C 0.1485(9) 0.1946(5) 0.3425(6) 0.058(3) Uani 1 1 d . U .
C179 C 0.0229(8) 0.2040(5) 0.3875(6) 0.057(3) Uani 1 1 d . U .
C180 C 0.1179(8) 0.1762(5) 0.4417(5) 0.068(3) Uani 1 1 d . U .
H180 H 0.1709 0.1679 0.4341 0.081 Uiso 1 1 calc R . .
C181 C 0.0750(9) 0.1217(5) 0.4772(5) 0.088(3) Uani 1 1 d . U .
H18A H 0.0833 0.0921 0.4577 0.105 Uiso 1 1 calc R . .
H18B H 0.0217 0.1273 0.4855 0.105 Uiso 1 1 calc R . .
C182 C 0.1037(9) 0.1053(6) 0.5304(6) 0.097(4) Uani 1 1 d . U .
H18C H 0.0780 0.0704 0.5543 0.116 Uiso 1 1 calc R . .
H18D H 0.1569 0.0995 0.5219 0.116 Uiso 1 1 calc R . .
C183 C 0.0894(9) 0.1525(6) 0.5595(6) 0.094(3) Uani 1 1 d . U .
H18E H 0.1032 0.1415 0.5952 0.112 Uiso 1 1 calc R . .
H18F H 0.0366 0.1599 0.5658 0.112 Uiso 1 1 calc R . .
C184 C 0.1359(8) 0.2058(5) 0.5233(5) 0.073(3) Uani 1 1 d . U .
H18G H 0.1292 0.2357 0.5424 0.088 Uiso 1 1 calc R . .
H18H H 0.1886 0.1981 0.5163 0.088 Uiso 1 1 calc R . .
C185 C 0.1116(8) 0.2236(5) 0.4705(5) 0.065(3) Uani 1 1 d . U .
H185 H 0.0602 0.2360 0.4767 0.078 Uiso 1 1 calc R . .
C186 C 0.1465(7) 0.3173(5) 0.4350(5) 0.051(3) Uani 1 1 d . U .
H186 H 0.1000 0.3225 0.4561 0.061 Uiso 1 1 calc R . .
C187 C 0.2244(7) 0.4645(5) 0.3867(4) 0.046(2) Uani 1 1 d . U .
C188 C 0.1762(7) 0.4173(5) 0.4117(4) 0.048(3) Uani 1 1 d . U .
H188 H 0.1300 0.4214 0.4338 0.058 Uiso 1 1 calc R . .
C189 C 0.1939(7) 0.3655(5) 0.4053(4) 0.045(2) Uani 1 1 d . U .
C190 C 0.2621(6) 0.3603(5) 0.3725(4) 0.045(3) Uani 1 1 d . U .
H190 H 0.2749 0.3248 0.3677 0.054 Uiso 1 1 calc R . .
C191 C 0.3112(6) 0.4049(5) 0.3468(4) 0.043(2) Uani 1 1 d . U .
C192 C 0.2902(6) 0.4581(5) 0.3536(4) 0.045(3) Uani 1 1 d . U .
H192 H 0.3224 0.4896 0.3350 0.054 Uiso 1 1 calc R . .
C193 C 1.1449(8) 0.5892(6) 0.1724(6) 0.066(3) Uani 1 1 d . U .
C194 C 1.1915(8) 0.5925(6) 0.2052(6) 0.077(3) Uani 1 1 d . U .
H194 H 1.2281 0.6219 0.1936 0.092 Uiso 1 1 calc R . .
C195 C 1.1880(8) 0.5554(6) 0.2538(6) 0.079(3) Uani 1 1 d . U .
H195 H 1.2234 0.5580 0.2744 0.094 Uiso 1 1 calc R . .
C196 C 1.1296(8) 0.5113(6) 0.2745(6) 0.078(3) Uani 1 1 d . U .
H196 H 1.1236 0.4861 0.3093 0.093 Uiso 1 1 calc R . .
C197 C 1.0862(8) 0.5089(6) 0.2416(6) 0.073(3) Uani 1 1 d . U .
H197 H 1.0497 0.4793 0.2533 0.088 Uiso 1 1 calc R . .
C198 C 1.0879(8) 0.5439(6) 0.1935(5) 0.067(3) Uani 1 1 d . U .
H198 H 1.0528 0.5396 0.1730 0.080 Uiso 1 1 calc R . .
C199 C 1.1474(8) 0.6274(6) 0.1210(5) 0.079(4) Uani 1 1 d . U .
H19A H 1.1855 0.6176 0.0932 0.119 Uiso 1 1 calc GR . .
H19B H 1.1587 0.6649 0.1233 0.119 Uiso 1 1 calc GR . .
H19C H 1.0997 0.6260 0.1113 0.119 Uiso 1 1 calc GR . .
C200 C 0.6429(11) 0.8221(7) 0.1708(8) 0.105(4) Uani 1 1 d . U .
C201 C 0.6958(11) 0.7942(7) 0.2032(8) 0.116(4) Uani 1 1 d . U .
H201 H 0.7326 0.7712 0.1910 0.139 Uiso 1 1 calc R . .
C202 C 0.6844(11) 0.8064(7) 0.2538(8) 0.119(4) Uani 1 1 d . U .
H202 H 0.7161 0.7904 0.2768 0.143 Uiso 1 1 calc R . .
C203 C 0.6312(11) 0.8396(7) 0.2739(9) 0.123(4) Uani 1 1 d . U .
H203 H 0.6262 0.8457 0.3090 0.147 Uiso 1 1 calc R . .
C204 C 0.5853(10) 0.8635(7) 0.2388(8) 0.115(4) Uani 1 1 d . U .
H204 H 0.5502 0.8886 0.2489 0.138 Uiso 1 1 calc R . .
C205 C 0.5910(10) 0.8512(6) 0.1931(7) 0.104(4) Uani 1 1 d . U .
H205 H 0.5546 0.8641 0.1733 0.124 Uiso 1 1 calc R . .
C206 C 0.6531(10) 0.8100(7) 0.1211(7) 0.123(5) Uani 1 1 d . U .
H20A H 0.6612 0.8445 0.0922 0.184 Uiso 1 1 calc GR . .
H20B H 0.6094 0.7893 0.1195 0.184 Uiso 1 1 calc GR . .
H20C H 0.6959 0.7876 0.1163 0.184 Uiso 1 1 calc GR . .
C207 C 0.9619(8) 1.3726(5) 0.2617(6) 0.072(3) Uani 1 1 d . U .
C208 C 0.9668(8) 1.3678(5) 0.3154(6) 0.076(3) Uani 1 1 d . U .
H208 H 0.9234 1.3695 0.3416 0.091 Uiso 1 1 calc R . .
C209 C 1.0331(9) 1.3606(5) 0.3319(6) 0.079(3) Uani 1 1 d . U .
H209 H 1.0354 1.3574 0.3686 0.095 Uiso 1 1 calc R . .
C210 C 1.1000(9) 1.3579(5) 0.2904(6) 0.079(3) Uani 1 1 d . U .
H210 H 1.1463 1.3535 0.3000 0.094 Uiso 1 1 calc R . .
C211 C 1.0942(8) 1.3620(5) 0.2369(6) 0.071(3) Uani 1 1 d . U .
H211 H 1.1366 1.3603 0.2098 0.086 Uiso 1 1 calc R . .
C212 C 1.0244(8) 1.3687(5) 0.2234(6) 0.075(3) Uani 1 1 d . U .
H212 H 1.0205 1.3706 0.1872 0.090 Uiso 1 1 calc R . .
C213 C 0.8887(8) 1.3786(6) 0.2463(6) 0.091(4) Uani 1 1 d . U .
H21A H 0.8778 1.4178 0.2379 0.136 Uiso 1 1 calc GR . .
H21B H 0.8506 1.3577 0.2767 0.136 Uiso 1 1 calc GR . .
H21C H 0.8900 1.3643 0.2144 0.136 Uiso 1 1 calc GR . .
C219 C 0.8715(5) 0.6743(4) 0.3857(4) 0.089(3) Uani 1 1 d . U .
H219 H 0.8948 0.6687 0.4155 0.107 Uiso 1 1 calc R . .
C218 C 0.8160(6) 0.6369(3) 0.3863(4) 0.098(4) Uani 1 1 d G U .
H218 H 0.8014 0.6058 0.4166 0.118 Uiso 1 1 calc R . .
C217 C 0.7820(4) 0.6450(4) 0.3427(5) 0.094(4) Uani 1 1 d G U .
H217 H 0.7441 0.6195 0.3431 0.113 Uiso 1 1 calc R . .
C216 C 0.8035(5) 0.6905(5) 0.2984(4) 0.092(3) Uani 1 1 d G U .
H216 H 0.7802 0.6960 0.2686 0.110 Uiso 1 1 calc R . .
C215 C 0.8590(6) 0.7279(3) 0.2977(4) 0.091(4) Uani 1 1 d G U .
H215 H 0.8736 0.7590 0.2675 0.109 Uiso 1 1 calc R . .
C214 C 0.8930(4) 0.7198(4) 0.3414(5) 0.082(3) Uani 1 1 d G U .
C220 C 0.9563(9) 0.7573(6) 0.3454(7) 0.099(6) Uani 0.90(2) 1 d . U P
H22A H 0.9520 0.7580 0.3834 0.148 Uiso 0.90(2) 1 calc GR . P
H22B H 0.9535 0.7950 0.3234 0.148 Uiso 0.90(2) 1 calc GR . P
H22C H 1.0034 0.7428 0.3321 0.148 Uiso 0.90(2) 1 calc GR . P
C221 C 0.4659(9) 0.9919(7) 0.2542(8) 0.093(4) Uani 1 1 d . U .
C222 C 0.4737(10) 0.9644(7) 0.3061(8) 0.115(4) Uani 1 1 d . U .
H222 H 0.4319 0.9468 0.3328 0.138 Uiso 1 1 calc R . .
C223 C 0.5425(10) 0.9625(8) 0.3191(8) 0.116(4) Uani 1 1 d . U .
H223 H 0.5480 0.9409 0.3534 0.140 Uiso 1 1 calc R . .
C224 C 0.6005(9) 0.9908(7) 0.2838(7) 0.098(4) Uani 1 1 d . U .
H224 H 0.6461 0.9932 0.2938 0.117 Uiso 1 1 calc R . .
C225 C 0.5923(9) 1.0165(6) 0.2324(7) 0.090(4) Uani 1 1 d . U .
H225 H 0.6343 1.0348 0.2064 0.108 Uiso 1 1 calc R . .
C226 C 0.5278(9) 1.0170(6) 0.2169(7) 0.088(3) Uani 1 1 d . U .
H226 H 0.5252 1.0345 0.1806 0.106 Uiso 1 1 calc R . .
C227 C 0.3910(9) 0.9918(7) 0.2433(7) 0.114(5) Uani 1 1 d . U .
H22D H 0.3836 1.0279 0.2203 0.172 Uiso 1 1 calc GR . .
H22E H 0.3545 0.9844 0.2778 0.172 Uiso 1 1 calc GR . .
H22F H 0.3855 0.9629 0.2248 0.172 Uiso 1 1 calc GR . .
C228 C 0.3930(8) 0.5983(5) 0.3461(6) 0.070(3) Uani 1 1 d . U .
C229 C 0.3652(8) 0.6127(5) 0.3016(6) 0.072(3) Uani 1 1 d . U .
H229 H 0.3844 0.5967 0.2724 0.087 Uiso 1 1 calc R . .
C230 C 0.3104(8) 0.6492(5) 0.2956(6) 0.079(3) Uani 1 1 d . U .
H230 H 0.2915 0.6577 0.2636 0.095 Uiso 1 1 calc R . .
C231 C 0.2839(9) 0.6732(6) 0.3386(7) 0.090(4) Uani 1 1 d . U .
H231 H 0.2459 0.6984 0.3366 0.108 Uiso 1 1 calc R . .
C232 C 0.3127(9) 0.6602(6) 0.3820(7) 0.086(4) Uani 1 1 d . U .
H232 H 0.2949 0.6775 0.4105 0.103 Uiso 1 1 calc R . .
C233 C 0.3670(8) 0.6230(5) 0.3889(6) 0.079(3) Uani 1 1 d . U .
H233 H 0.3857 0.6146 0.4210 0.094 Uiso 1 1 calc R . .
C234 C 0.4547(8) 0.5583(5) 0.3538(6) 0.089(4) Uani 1 1 d . U .
H23A H 0.5014 0.5796 0.3468 0.134 Uiso 1 1 calc GR . .
H23B H 0.4582 0.5350 0.3283 0.134 Uiso 1 1 calc GR . .
H23C H 0.4437 0.5349 0.3911 0.134 Uiso 1 1 calc GR . .

loop_
_atom_site_aniso_label
_atom_site_aniso_U_11
_atom_site_aniso_U_22
_atom_site_aniso_U_33
_atom_site_aniso_U_23
_atom_site_aniso_U_13
_atom_site_aniso_U_12
O1 0.122(8) 0.106(8) 0.085(6) -0.052(6) -0.049(6) 0.054(6)
O2 0.056(6) 0.040(5) 0.090(6) -0.022(4) -0.033(4) 0.016(4)
O3 0.066(6) 0.065(6) 0.076(6) -0.033(5) -0.019(4) 0.036(5)
O4 0.062(6) 0.026(5) 0.070(5) -0.025(4) -0.018(4) 0.010(4)
O5 0.062(6) 0.018(4) 0.071(5) 0.000(4) -0.005(4) 0.003(4)
O6 0.059(6) 0.018(4) 0.067(5) -0.016(4) 0.001(4) -0.008(4)
O7 0.043(6) 0.017(4) 0.076(5) -0.007(4) -0.002(4) -0.007(4)
O8 0.037(5) 0.018(4) 0.078(5) -0.009(4) -0.008(4) 0.004(4)
O9 0.080(7) 0.068(6) 0.130(8) -0.037(6) -0.053(6) 0.023(5)
O10 0.087(7) 0.085(7) 0.099(6) -0.033(6) -0.031(5) 0.042(5)
O11 0.038(6) 0.028(5) 0.110(6) -0.014(5) -0.002(4) -0.003(4)
O12 0.035(5) 0.068(6) 0.094(6) -0.035(5) -0.017(4) 0.006(5)
O13 0.077(7) 0.059(6) 0.072(6) 0.006(5) -0.017(5) -0.042(5)
O14 0.064(6) 0.019(5) 0.074(6) -0.004(4) -0.021(4) -0.002(4)
O15 0.103(8) 0.064(6) 0.092(7) 0.015(5) -0.040(6) -0.030(5)
O16 0.059(6) 0.040(5) 0.080(6) -0.023(4) -0.016(4) 0.001(4)
O17 0.041(5) 0.016(4) 0.078(5) -0.017(4) -0.007(4) 0.004(3)
O18 0.036(5) 0.030(5) 0.074(5) -0.024(4) -0.009(4) 0.005(4)
O19 0.074(6) 0.024(5) 0.067(5) -0.025(4) -0.010(4) -0.003(4)
O20 0.053(6) 0.021(4) 0.059(5) -0.013(4) 0.004(4) 0.001(4)
O21 0.040(5) 0.030(5) 0.061(5) -0.012(4) -0.006(4) 0.005(4)
O22 0.040(5) 0.045(5) 0.079(6) -0.003(4) -0.018(4) 0.002(4)
O23 0.083(7) 0.078(7) 0.086(6) -0.011(5) -0.033(5) -0.008(6)
O24 0.090(7) 0.067(6) 0.057(5) -0.010(5) -0.007(5) -0.019(5)
N1 0.055(6) 0.042(5) 0.063(5) -0.016(4) -0.020(4) -0.003(4)
N2 0.051(5) 0.036(5) 0.065(5) -0.019(4) -0.026(4) 0.002(4)
N3 0.040(4) 0.020(4) 0.052(4) -0.008(3) -0.012(3) 0.004(3)
N4 0.029(4) 0.010(4) 0.056(5) -0.005(4) -0.005(4) 0.001(3)
N5 0.053(5) 0.030(5) 0.062(5) -0.010(4) 0.004(4) -0.001(4)
N6 0.036(5) 0.018(4) 0.058(5) -0.003(4) 0.004(3) -0.001(4)
N7 0.025(4) 0.011(4) 0.061(4) -0.008(3) 0.000(3) 0.001(3)
N8 0.025(5) 0.014(4) 0.067(5) -0.013(4) -0.005(4) 0.008(4)
N9 0.070(6) 0.061(5) 0.073(5) -0.039(5) -0.023(5) 0.025(5)
N10 0.078(5) 0.056(5) 0.108(5) -0.049(5) -0.041(4) 0.033(5)
N11 0.038(4) 0.014(4) 0.083(4) -0.022(4) -0.013(4) 0.007(4)
N12 0.034(5) 0.013(4) 0.068(5) -0.015(4) -0.001(4) -0.003(4)
N13 0.025(5) 0.030(5) 0.051(5) -0.019(4) -0.002(4) 0.000(4)
N14 0.037(5) 0.023(4) 0.046(4) -0.016(3) -0.005(3) 0.001(3)
N15 0.063(5) 0.036(5) 0.060(5) -0.005(4) -0.019(4) 0.001(4)
N16 0.061(6) 0.044(5) 0.073(6) -0.013(4) -0.005(5) 0.000(4)
N17 0.021(5) 0.021(4) 0.072(5) -0.008(4) -0.002(4) -0.007(4)
N18 0.020(4) 0.008(4) 0.061(4) -0.011(3) 0.009(3) -0.006(3)
N19 0.034(5) 0.019(4) 0.052(4) -0.013(3) 0.009(3) 0.000(3)
N20 0.048(5) 0.030(5) 0.044(5) -0.010(4) 0.004(4) -0.001(4)
N21 0.039(5) 0.015(4) 0.046(5) -0.007(4) -0.006(4) 0.005(3)
N22 0.044(4) 0.017(4) 0.054(4) -0.009(4) -0.014(3) 0.004(4)
N23 0.079(5) 0.034(5) 0.069(4) -0.002(4) -0.026(4) -0.012(5)
N24 0.064(6) 0.046(5) 0.052(5) -0.010(5) -0.015(4) -0.014(4)
C1 0.048(5) 0.038(4) 0.052(5) -0.011(4) -0.015(4) 0.007(4)
C2 0.053(6) 0.037(5) 0.056(6) -0.009(5) -0.009(5) 0.008(4)
C3 0.052(5) 0.037(5) 0.057(5) -0.011(5) -0.008(4) 0.005(4)
C4 0.053(6) 0.037(5) 0.061(6) -0.010(5) -0.012(4) 0.007(4)
C5 0.050(5) 0.046(5) 0.053(5) -0.016(5) -0.011(4) 0.006(5)
C6 0.050(6) 0.049(5) 0.049(6) -0.012(5) -0.011(4) 0.008(5)
C7 0.049(6) 0.038(5) 0.058(6) -0.011(5) -0.010(5) 0.000(4)
C8 0.057(5) 0.038(5) 0.076(5) -0.007(5) -0.021(5) 0.004(4)
C9 0.072(7) 0.052(6) 0.093(7) -0.009(5) -0.045(5) 0.006(5)
C10 0.078(7) 0.059(6) 0.101(7) 0.010(6) -0.039(6) -0.002(6)
C11 0.069(7) 0.054(6) 0.108(7) 0.012(6) -0.017(6) -0.001(5)
C12 0.061(7) 0.045(5) 0.093(7) -0.001(5) -0.013(5) 0.002(5)
C13 0.049(5) 0.040(5) 0.074(5) -0.012(5) -0.019(4) 0.003(4)
C14 0.068(6) 0.049(6) 0.064(5) -0.028(5) -0.028(5) 0.017(4)
C15 0.060(6) 0.041(5) 0.061(5) -0.027(4) -0.026(4) 0.018(4)
C16 0.046(5) 0.027(5) 0.055(5) -0.017(4) -0.011(4) 0.009(4)
C17 0.035(5) 0.029(5) 0.057(5) -0.010(4) -0.010(4) 0.001(4)
C18 0.046(6) 0.034(6) 0.066(5) -0.013(5) -0.016(4) 0.004(4)
C19 0.075(7) 0.056(6) 0.064(6) -0.029(5) -0.022(5) 0.028(5)
C20 0.071(7) 0.049(6) 0.069(6) -0.028(5) -0.021(5) 0.024(5)
C21 0.056(5) 0.028(5) 0.059(5) -0.023(4) -0.017(4) 0.015(4)
C22 0.042(5) 0.024(5) 0.056(5) -0.018(4) -0.010(4) 0.004(4)
C23 0.032(5) 0.020(5) 0.052(5) -0.010(4) -0.006(4) -0.003(4)
C24 0.034(6) 0.024(5) 0.055(5) -0.018(5) -0.003(4) 0.001(4)
C25 0.033(6) 0.032(5) 0.059(6) -0.014(5) 0.001(4) 0.010(4)
C26 0.050(6) 0.037(5) 0.065(5) -0.017(4) -0.017(4) 0.009(4)
C27 0.039(5) 0.019(5) 0.057(5) -0.010(4) -0.014(4) 0.002(4)
C28 0.035(5) 0.020(4) 0.053(5) -0.004(4) -0.005(4) -0.001(4)
C29 0.044(6) 0.028(5) 0.071(6) -0.004(5) -0.007(5) -0.012(4)
C30 0.045(6) 0.035(5) 0.072(6) -0.010(5) -0.004(5) -0.018(5)
C31 0.038(6) 0.036(5) 0.060(6) -0.008(5) -0.001(5) -0.010(5)
C32 0.031(5) 0.022(5) 0.061(6) -0.001(5) -0.006(4) -0.005(4)
C33 0.035(5) 0.012(4) 0.057(5) -0.010(4) -0.003(4) -0.004(4)
C34 0.031(5) 0.020(5) 0.047(5) -0.003(5) -0.007(4) -0.001(4)
C35 0.059(6) 0.034(6) 0.061(6) -0.009(5) -0.002(5) 0.002(4)
C36 0.052(5) 0.030(5) 0.064(5) -0.009(5) -0.002(4) -0.003(4)
C37 0.062(6) 0.043(6) 0.071(6) -0.002(5) -0.006(5) -0.005(5)
C38 0.060(6) 0.053(6) 0.085(7) -0.010(5) -0.013(5) -0.003(5)
C39 0.053(6) 0.045(6) 0.097(7) -0.007(6) -0.007(5) -0.002(5)
C40 0.047(5) 0.031(5) 0.085(7) -0.019(5) -0.003(5) -0.006(5)
C41 0.044(5) 0.022(5) 0.062(5) -0.001(4) -0.001(4) 0.000(4)
C42 0.038(6) 0.019(4) 0.058(6) -0.004(4) -0.001(4) 0.000(4)
C43 0.043(5) 0.017(4) 0.054(5) -0.004(4) 0.002(4) 0.001(4)
C44 0.032(5) 0.011(4) 0.048(5) -0.005(4) 0.008(4) 0.000(4)
C45 0.024(5) 0.012(4) 0.059(5) -0.007(4) 0.001(4) -0.005(4)
C46 0.035(6) 0.017(4) 0.060(5) -0.005(4) 0.005(4) -0.004(4)
C47 0.048(6) 0.010(4) 0.061(6) -0.003(4) 0.000(4) 0.001(4)
C48 0.043(6) 0.017(5) 0.061(6) 0.000(4) 0.000(4) -0.005(4)
C49 0.030(5) 0.013(4) 0.058(5) -0.005(4) 0.007(4) -0.001(4)
C50 0.023(5) 0.015(4) 0.053(5) -0.010(4) 0.005(4) 0.000(4)
C51 0.025(5) 0.016(4) 0.061(5) -0.011(4) 0.004(4) 0.005(4)
C52 0.029(6) 0.011(4) 0.065(6) -0.003(4) 0.005(4) 0.001(4)
C53 0.023(6) 0.011(4) 0.063(6) -0.007(4) 0.006(4) -0.002(4)
C54 0.025(5) 0.017(4) 0.062(5) -0.008(4) 0.003(4) 0.001(4)
C55 0.031(5) 0.019(4) 0.061(5) -0.012(4) 0.003(4) 0.007(4)
C56 0.028(4) 0.016(5) 0.066(5) -0.008(4) -0.001(4) -0.003(4)
C57 0.031(5) 0.019(5) 0.066(6) -0.010(5) 0.006(4) -0.007(4)
C58 0.041(5) 0.028(5) 0.073(6) -0.020(5) 0.007(5) -0.007(5)
C59 0.040(5) 0.035(6) 0.076(6) -0.025(5) -0.007(5) -0.001(5)
C60 0.029(5) 0.033(5) 0.077(6) -0.025(5) -0.005(4) -0.001(4)
C61 0.025(4) 0.015(5) 0.070(5) -0.014(4) 0.000(4) 0.001(4)
C62 0.024(6) 0.016(5) 0.072(6) -0.004(5) -0.003(4) 0.001(4)
C63 0.061(6) 0.059(6) 0.070(6) -0.029(5) -0.017(5) 0.016(5)
C64 0.088(6) 0.082(5) 0.083(6) -0.049(5) -0.031(5) 0.037(5)
C65 0.111(8) 0.110(7) 0.093(6) -0.060(6) -0.040(6) 0.042(6)
C66 0.127(8) 0.127(8) 0.108(7) -0.074(7) -0.041(6) 0.037(7)
C67 0.131(8) 0.115(7) 0.122(8) -0.090(7) -0.046(7) 0.037(7)
C68 0.118(8) 0.094(7) 0.125(7) -0.079(6) -0.041(6) 0.041(6)
C69 0.091(6) 0.074(5) 0.107(5) -0.063(5) -0.041(5) 0.034(5)
C70 0.072(6) 0.044(6) 0.116(6) -0.037(6) -0.041(5) 0.028(5)
C71 0.058(5) 0.030(5) 0.111(5) -0.030(5) -0.033(4) 0.025(5)
C72 0.057(5) 0.025(5) 0.104(5) -0.035(5) -0.027(4) 0.016(5)
C73 0.063(5) 0.038(5) 0.095(5) -0.036(5) -0.027(4) 0.017(5)
C74 0.072(6) 0.053(6) 0.104(6) -0.038(6) -0.031(5) 0.028(5)
C75 0.051(6) 0.025(6) 0.118(6) -0.022(6) -0.035(5) 0.016(5)
C76 0.054(6) 0.014(5) 0.114(6) -0.025(6) -0.027(5) 0.007(5)
C77 0.049(5) 0.014(5) 0.102(5) -0.029(5) -0.028(4) 0.006(4)
C78 0.051(5) 0.022(5) 0.100(5) -0.028(5) -0.022(4) 0.014(4)
C79 0.051(5) 0.023(5) 0.088(5) -0.033(5) -0.024(4) 0.006(4)
C80 0.060(6) 0.035(6) 0.087(6) -0.028(5) -0.025(5) -0.001(5)
C81 0.064(6) 0.041(6) 0.086(6) -0.030(5) -0.021(5) -0.003(5)
C82 0.046(5) 0.011(5) 0.095(6) -0.029(5) -0.020(4) 0.000(5)
C83 0.046(5) 0.029(5) 0.085(5) -0.030(5) -0.015(4) 0.008(5)
C84 0.037(5) 0.018(4) 0.079(5) -0.023(4) -0.014(4) 0.004(4)
C85 0.045(6) 0.016(5) 0.084(6) -0.024(5) -0.021(5) 0.003(4)
C86 0.058(6) 0.013(5) 0.083(6) -0.021(4) -0.019(5) 0.004(5)
C87 0.061(6) 0.014(5) 0.075(6) -0.018(4) -0.014(5) 0.008(5)
C88 0.057(6) 0.016(5) 0.065(5) -0.017(4) -0.004(5) 0.000(5)
C89 0.039(5) 0.014(4) 0.070(5) -0.015(4) -0.001(4) -0.001(4)
C90 0.031(6) 0.017(4) 0.060(6) -0.017(4) -0.010(5) -0.008(4)
C91 0.026(5) 0.016(4) 0.053(5) -0.011(4) -0.010(4) 0.001(3)
C92 0.028(5) 0.009(4) 0.062(6) -0.013(4) -0.010(4) 0.002(4)
C93 0.027(5) 0.013(4) 0.055(5) -0.007(4) -0.009(4) 0.000(4)
C94 0.026(5) 0.018(4) 0.059(6) -0.007(4) -0.007(4) -0.007(4)
C95 0.029(5) 0.017(4) 0.063(5) -0.013(4) -0.008(4) -0.002(4)
C96 0.030(5) 0.012(4) 0.059(6) -0.018(4) -0.009(4) 0.003(4)
C97 0.017(5) 0.024(4) 0.047(5) -0.014(4) -0.016(4) -0.004(3)
C98 0.023(5) 0.025(5) 0.050(5) -0.019(4) -0.008(4) -0.002(4)
C99 0.023(5) 0.022(4) 0.046(5) -0.019(4) -0.008(4) -0.003(4)
C100 0.022(5) 0.023(4) 0.042(5) -0.013(4) -0.010(4) 0.005(4)
C101 0.026(5) 0.020(4) 0.044(5) -0.012(4) -0.015(4) 0.000(4)
C102 0.026(5) 0.022(4) 0.044(5) -0.011(4) -0.019(4) 0.001(4)
C103 0.023(5) 0.024(5) 0.048(5) -0.017(5) -0.002(4) -0.011(4)
C104 0.027(5) 0.031(5) 0.050(5) -0.019(4) -0.001(4) 0.004(4)
C105 0.024(5) 0.034(5) 0.059(6) -0.024(5) -0.001(4) 0.010(4)
C106 0.030(6) 0.046(6) 0.065(6) -0.020(5) 0.000(5) 0.005(5)
C107 0.037(6) 0.055(6) 0.073(7) -0.024(5) 0.002(5) 0.018(5)
C108 0.040(6) 0.052(6) 0.064(6) -0.029(5) 0.000(4) 0.013(5)
C109 0.033(5) 0.035(5) 0.053(5) -0.016(4) -0.001(4) 0.007(4)
C110 0.054(6) 0.029(5) 0.049(5) -0.012(4) -0.004(4) -0.012(4)
C111 0.060(6) 0.019(5) 0.047(5) -0.010(4) -0.005(4) -0.006(4)
C112 0.049(5) 0.019(4) 0.052(5) -0.009(4) -0.002(4) 0.000(4)
C113 0.040(5) 0.014(4) 0.047(5) -0.015(4) -0.001(4) -0.001(4)
C114 0.044(6) 0.013(5) 0.050(5) -0.015(4) -0.002(4) 0.004(4)
C115 0.081(7) 0.029(5) 0.061(6) -0.001(5) -0.023(5) -0.022(5)
C116 0.087(7) 0.027(5) 0.065(6) 0.001(5) -0.028(5) -0.019(5)
C117 0.071(6) 0.030(5) 0.064(5) -0.003(4) -0.018(4) -0.012(4)
C118 0.054(5) 0.017(4) 0.052(5) -0.011(4) -0.008(4) -0.001(4)
C119 0.049(5) 0.025(5) 0.053(5) -0.016(4) -0.008(4) 0.005(4)
C120 0.044(6) 0.021(5) 0.059(6) -0.014(4) -0.004(4) -0.004(4)
C121 0.046(6) 0.019(5) 0.051(5) -0.013(4) 0.004(4) -0.005(4)
C122 0.077(7) 0.042(6) 0.070(6) 0.009(5) -0.029(5) -0.012(5)
C123 0.052(6) 0.027(5) 0.065(5) -0.010(4) -0.017(5) 0.006(4)
C124 0.065(5) 0.035(5) 0.062(5) -0.012(4) -0.008(5) -0.001(4)
C125 0.070(7) 0.040(6) 0.068(6) -0.015(5) -0.003(5) -0.005(5)
C126 0.073(7) 0.043(6) 0.072(6) -0.019(5) -0.001(6) -0.012(5)
C127 0.076(7) 0.052(6) 0.070(6) -0.022(5) -0.010(6) -0.011(6)
C128 0.071(7) 0.048(6) 0.071(6) -0.016(5) -0.014(5) -0.004(5)
C129 0.060(5) 0.040(5) 0.066(5) -0.017(5) -0.011(5) -0.003(5)
C130 0.054(7) 0.043(5) 0.055(6) -0.016(5) 0.002(5) -0.002(5)
C131 0.023(5) 0.025(5) 0.064(6) -0.020(5) -0.006(4) -0.004(4)
C132 0.022(4) 0.019(5) 0.073(5) -0.010(4) 0.000(4) -0.006(4)
C133 0.027(5) 0.029(5) 0.080(6) 0.001(5) -0.008(5) -0.016(4)
C134 0.036(6) 0.026(5) 0.085(6) 0.004(5) -0.010(5) -0.012(5)
C135 0.035(5) 0.021(5) 0.074(6) 0.000(5) 0.003(5) -0.014(5)
C136 0.020(5) 0.016(5) 0.061(5) -0.016(4) 0.006(4) -0.005(4)
C137 0.024(4) 0.013(4) 0.063(5) -0.015(4) 0.006(4) -0.004(4)
C138 0.017(5) 0.014(5) 0.055(5) -0.008(4) 0.008(4) -0.014(4)
C139 0.026(5) 0.010(4) 0.053(5) -0.005(4) 0.011(4) -0.007(4)
C140 0.019(5) 0.011(4) 0.052(5) -0.009(4) 0.007(4) -0.009(4)
C141 0.020(5) 0.010(4) 0.052(5) -0.008(4) 0.011(4) -0.007(4)
C142 0.025(5) 0.011(4) 0.057(5) -0.008(4) 0.005(4) -0.010(4)
C143 0.037(6) 0.011(5) 0.055(6) -0.010(4) 0.009(4) -0.004(4)
C144 0.043(6) 0.011(5) 0.051(6) -0.005(5) 0.011(4) -0.007(4)
C145 0.037(5) 0.014(4) 0.046(5) -0.008(4) 0.009(4) -0.004(4)
C146 0.029(5) 0.013(4) 0.051(5) -0.010(4) 0.006(4) -0.006(4)
C147 0.021(5) 0.015(4) 0.055(5) -0.012(4) 0.008(4) -0.005(4)
C148 0.025(6) 0.010(5) 0.055(6) -0.008(4) 0.011(4) -0.002(4)
C149 0.028(6) 0.009(4) 0.057(6) -0.012(4) 0.007(4) -0.011(4)
C150 0.038(6) 0.021(5) 0.047(5) -0.012(4) 0.011(4) 0.004(4)
C151 0.031(6) 0.019(5) 0.052(5) -0.010(4) 0.014(4) -0.006(4)
C152 0.036(5) 0.020(5) 0.062(5) -0.015(4) 0.003(4) -0.004(4)
C153 0.035(5) 0.029(5) 0.085(6) -0.009(5) -0.002(4) -0.007(5)
C154 0.046(6) 0.041(6) 0.100(7) -0.011(6) -0.007(5) -0.005(5)
C155 0.056(6) 0.052(6) 0.097(7) 0.002(5) -0.007(5) 0.001(5)
C156 0.052(6) 0.036(6) 0.077(6) -0.007(5) -0.007(5) 0.001(5)
C157 0.045(5) 0.023(5) 0.058(5) -0.011(4) -0.003(4) -0.003(4)
C158 0.056(6) 0.033(6) 0.043(6) -0.006(5) -0.002(5) 0.000(4)
C159 0.032(6) 0.019(5) 0.042(5) -0.011(4) -0.004(5) 0.006(4)
C160 0.043(5) 0.011(4) 0.049(5) -0.012(4) -0.006(4) 0.002(4)
C161 0.060(6) 0.012(5) 0.051(5) -0.014(4) -0.008(5) 0.008(5)
C162 0.070(7) 0.017(5) 0.059(6) -0.015(4) -0.020(5) -0.004(5)
C163 0.067(6) 0.018(5) 0.057(6) -0.013(4) -0.017(5) 0.001(5)
C164 0.053(6) 0.016(4) 0.062(5) -0.011(4) -0.021(5) 0.002(5)
C165 0.044(5) 0.015(4) 0.057(4) -0.010(4) -0.019(4) 0.001(4)
C166 0.046(5) 0.010(5) 0.058(5) -0.014(5) -0.010(4) 0.002(4)
C167 0.041(4) 0.014(4) 0.059(4) -0.015(4) -0.011(4) -0.005(4)
C168 0.048(5) 0.021(5) 0.059(4) -0.016(5) -0.010(4) -0.009(4)
C169 0.046(5) 0.019(5) 0.062(4) -0.011(5) -0.012(4) -0.002(4)
C170 0.047(5) 0.017(5) 0.062(5) -0.003(5) -0.012(4) 0.007(5)
C171 0.051(5) 0.021(5) 0.065(5) -0.013(5) -0.014(5) 0.001(5)
C172 0.056(6) 0.027(5) 0.072(5) -0.010(5) -0.020(4) -0.001(5)
C173 0.060(5) 0.018(5) 0.066(5) -0.006(5) -0.018(4) -0.006(5)
C174 0.057(5) 0.017(5) 0.063(4) -0.004(5) -0.012(4) -0.006(5)
C175 0.063(5) 0.023(5) 0.056(4) -0.011(5) -0.015(4) -0.015(5)
C176 0.057(6) 0.031(5) 0.061(5) -0.014(5) -0.012(5) -0.014(5)
C177 0.051(6) 0.030(5) 0.061(5) -0.012(5) -0.011(4) -0.008(5)
C178 0.083(6) 0.025(5) 0.067(5) -0.004(5) -0.024(5) 0.001(5)
C179 0.076(6) 0.029(5) 0.063(5) -0.005(5) -0.020(4) -0.016(5)
C180 0.086(6) 0.043(5) 0.069(5) 0.004(4) -0.029(5) -0.021(5)
C181 0.112(8) 0.051(6) 0.082(6) 0.017(5) -0.023(6) -0.032(6)
C182 0.123(9) 0.060(7) 0.089(7) 0.025(6) -0.035(7) -0.034(7)
C183 0.113(8) 0.071(7) 0.082(7) 0.018(5) -0.034(6) -0.032(6)
C184 0.092(8) 0.061(6) 0.060(6) 0.005(5) -0.025(6) -0.025(6)
C185 0.077(6) 0.052(5) 0.060(5) -0.001(4) -0.018(5) -0.017(5)
C186 0.053(6) 0.045(5) 0.051(6) -0.008(5) -0.010(5) -0.005(5)
C187 0.051(6) 0.040(5) 0.049(5) -0.015(4) -0.011(4) -0.004(4)
C188 0.049(6) 0.046(5) 0.048(6) -0.016(5) -0.004(5) -0.001(4)
C189 0.050(5) 0.039(4) 0.046(5) -0.011(5) -0.012(4) -0.001(4)
C190 0.054(6) 0.031(5) 0.051(6) -0.012(5) -0.011(4) 0.004(4)
C191 0.053(5) 0.033(5) 0.045(5) -0.012(4) -0.010(4) -0.003(4)
C192 0.056(6) 0.034(5) 0.047(6) -0.015(5) -0.008(4) -0.005(4)
C193 0.076(8) 0.066(7) 0.063(6) -0.027(5) -0.021(5) 0.022(5)
C194 0.078(8) 0.074(7) 0.084(7) -0.022(6) -0.026(6) 0.017(6)
C195 0.089(8) 0.073(8) 0.085(7) -0.024(6) -0.037(6) 0.003(6)
C196 0.089(8) 0.072(7) 0.086(7) -0.032(6) -0.035(6) 0.004(6)
C197 0.087(8) 0.068(7) 0.078(7) -0.035(6) -0.027(6) 0.011(6)
C198 0.083(8) 0.062(7) 0.067(7) -0.034(5) -0.021(6) 0.023(5)
C199 0.100(11) 0.075(9) 0.063(8) -0.025(6) -0.011(7) 0.017(8)
C200 0.102(9) 0.067(8) 0.147(10) -0.045(7) -0.010(7) -0.026(6)
C201 0.110(9) 0.064(8) 0.166(10) -0.027(8) -0.019(8) -0.028(6)
C202 0.113(10) 0.073(9) 0.169(10) -0.026(8) -0.032(8) -0.014(6)
C203 0.115(10) 0.081(9) 0.168(10) -0.021(8) -0.034(8) -0.005(7)
C204 0.112(10) 0.079(8) 0.154(11) -0.035(8) -0.025(8) -0.009(7)
C205 0.105(9) 0.062(8) 0.145(10) -0.042(7) -0.011(8) -0.025(6)
C206 0.125(14) 0.094(12) 0.140(11) -0.043(10) 0.007(10) -0.039(10)
C207 0.079(7) 0.040(6) 0.095(7) -0.008(6) -0.023(6) 0.000(6)
C208 0.082(7) 0.055(6) 0.091(7) -0.018(6) -0.021(6) -0.002(6)
C209 0.092(8) 0.053(6) 0.093(7) -0.013(6) -0.027(6) -0.008(6)
C210 0.090(8) 0.041(6) 0.102(7) -0.009(7) -0.025(6) -0.005(6)
C211 0.083(7) 0.029(6) 0.094(7) -0.006(6) -0.015(6) -0.005(6)
C212 0.084(7) 0.035(6) 0.096(7) -0.002(6) -0.014(6) 0.005(6)
C213 0.088(9) 0.058(9) 0.132(11) -0.012(9) -0.050(8) 0.011(8)
C219 0.079(8) 0.067(7) 0.121(8) -0.040(6) 0.001(6) 0.022(5)
C218 0.084(9) 0.070(7) 0.133(8) -0.043(7) 0.013(6) 0.016(6)
C217 0.081(8) 0.071(7) 0.133(9) -0.059(6) 0.009(6) 0.015(6)
C216 0.082(8) 0.078(8) 0.122(8) -0.058(6) 0.004(6) 0.034(6)
C215 0.087(9) 0.064(7) 0.117(8) -0.040(6) 0.005(6) 0.032(5)
C214 0.073(8) 0.055(6) 0.118(8) -0.046(6) 0.006(6) 0.027(5)
C220 0.096(12) 0.052(10) 0.136(13) -0.021(9) -0.002(9) 0.012(7)
C221 0.071(8) 0.093(8) 0.122(8) -0.035(7) -0.030(6) 0.021(7)
C222 0.080(8) 0.117(9) 0.138(9) -0.007(7) -0.035(7) 0.010(7)
C223 0.080(9) 0.121(9) 0.137(9) -0.004(7) -0.035(7) 0.016(7)
C224 0.073(8) 0.090(8) 0.133(9) -0.028(8) -0.029(7) 0.016(7)
C225 0.078(8) 0.078(8) 0.121(8) -0.042(7) -0.017(7) 0.016(7)
C226 0.077(8) 0.078(8) 0.122(8) -0.052(6) -0.019(7) 0.011(7)
C227 0.082(9) 0.119(12) 0.151(12) -0.030(10) -0.050(9) 0.004(9)
C228 0.075(7) 0.040(6) 0.090(7) -0.023(6) -0.003(6) -0.011(5)
C229 0.083(8) 0.037(7) 0.087(7) -0.015(6) 0.001(6) -0.022(5)
C230 0.077(8) 0.044(7) 0.099(7) 0.003(6) -0.005(6) -0.029(5)
C231 0.079(8) 0.047(7) 0.120(9) -0.001(7) 0.007(6) -0.020(6)
C232 0.085(8) 0.051(7) 0.107(8) -0.024(7) 0.014(6) -0.017(5)
C233 0.080(8) 0.049(7) 0.100(7) -0.025(6) 0.002(6) -0.020(5)
C234 0.091(11) 0.055(9) 0.120(11) -0.024(8) -0.017(8) -0.005(7)

loop_
_atom_type_symbol
_atom_type_description
_atom_type_scat_dispersion_real
_atom_type_scat_dispersion_imag
_atom_type_scat_source
C C 0.0181 0.0091 'International Tables Vol C Tables 4.2.6.8 and 6.1.1.4'
H H 0.0000 0.0000 'International Tables Vol C Tables 4.2.6.8 and 6.1.1.4'
N N 0.0311 0.0180 'International Tables Vol C Tables 4.2.6.8 and 6.1.1.4'
O O 0.0492 0.0322 'International Tables Vol C Tables 4.2.6.8 and 6.1.1.4'

loop_
_geom_angle_atom_site_label_1
_geom_angle_atom_site_label_2
_geom_angle_atom_site_label_3
_geom_angle
C7 N1 C8 117.2(10)
C14 N2 C13 119.0(9)
C18 N2 C13 119.6(9)
C18 N2 C14 121.2(10)
C26 N3 C27 122.2(10)
C26 N3 C28 119.8(9)
C27 N3 C28 118.0(9)
C34 N4 C33 118.9(8)
C35 N5 C36 117.9(10)
C42 N6 C41 117.9(9)
C42 N6 C46 121.4(10)
C46 N6 C41 120.7(9)
C54 N7 C55 121.0(10)
C54 N7 C56 119.9(9)
C55 N7 C56 119.1(9)
C62 N8 C61 116.4(8)
C63 N9 C64 116.6(13)
C70 N10 C69 116.2(13)
C74 N10 C69 120.4(14)
C74 N10 C70 123.3(15)
C82 N11 C84 117.5(10)
C83 N11 C82 123.7(12)
C83 N11 C84 118.6(10)
C90 N12 C89 113.1(9)
C103 N13 C104 116.8(9)
C110 N14 C109 120.5(10)
C110 N14 C114 122.4(10)
C114 N14 C109 117.1(9)
C122 N15 C123 122.9(11)
C122 N15 C124 117.0(10)
C123 N15 C124 119.9(10)
C130 N16 C129 115.8(11)
C131 N17 C132 117.3(9)
C138 N18 C137 120.4(8)
C138 N18 C142 120.5(10)
C142 N18 C137 119.1(9)
C150 N19 C151 122.3(10)
C150 N19 C152 116.6(9)
C151 N19 C152 121.1(9)
C158 N20 C157 116.1(10)
C159 N21 C160 115.7(8)
C166 N22 C165 120.5(9)
C166 N22 C170 122.9(10)
C170 N22 C165 116.5(10)
C178 N23 C179 122.4(13)
C178 N23 C180 118.7(12)
C179 N23 C180 118.8(11)
C186 N24 C185 117.1(11)
C2 C1 C6 117.9(11)
C2 C1 C7 118.8(10)
C6 C1 C7 123.1(12)
C1 C2 C3 120.8(10)
C2 C3 C35 120.5(10)
C4 C3 C2 117.3(12)
C4 C3 C35 121.6(11)
C5 C4 C3 122.7(12)
C4 C5 C6 119.7(11)
C4 C5 C63 120.2(11)
C6 C5 C63 119.6(12)
C5 C6 C1 121.6(12)
N1 C7 C1 120.4(11)
N1 C8 C9 107.2(10)
N1 C8 C13 109.8(9)
C13 C8 C9 109.9(10)
C10 C9 C8 110.9(10)
C11 C10 C9 113.1(11)
C10 C11 C12 107.0(10)
C13 C12 C11 107.6(11)
N2 C13 C8 110.3(9)
N2 C13 C12 112.0(10)
C8 C13 C12 114.1(10)
O1 C14 N2 117.8(11)
O1 C14 C15 122.3(11)
C15 C14 N2 119.8(11)
C14 C15 C16 121.2(10)
C19 C15 C14 119.6(11)
C19 C15 C16 119.0(11)
C17 C16 C15 119.1(11)
C22 C16 C15 120.7(10)
C22 C16 C17 120.0(10)
C16 C17 C18 120.9(10)
C25 C17 C16 119.1(10)
C25 C17 C18 119.9(10)
O2 C18 N2 120.1(11)
O2 C18 C17 122.5(11)
N2 C18 C17 117.4(10)
C15 C19 C20 120.9(11)
C21 C20 C19 120.5(11)
C20 C21 C22 118.7(11)
C20 C21 C26 120.3(10)
C22 C21 C26 120.8(10)
C16 C22 C21 119.9(10)
C16 C22 C23 120.9(10)
C21 C22 C23 119.2(10)
C22 C23 C27 121.5(10)
C24 C23 C22 118.3(10)
C24 C23 C27 120.0(10)
C23 C24 C25 121.4(10)
C17 C25 C24 120.2(10)
O3 C26 N3 119.9(11)
O3 C26 C21 121.5(11)
N3 C26 C21 118.5(10)
O4 C27 N3 119.1(10)
O4 C27 C23 123.2(10)
N3 C27 C23 117.6(10)
N3 C28 C29 112.3(9)
N3 C28 C33 112.7(9)
C29 C28 C33 111.6(8)
C30 C29 C28 108.0(9)
C29 C30 C31 112.9(10)
C32 C31 C30 109.3(9)
C33 C32 C31 112.6(9)
N4 C33 C28 108.3(8)
N4 C33 C32 109.1(8)
C32 C33 C28 109.2(9)
N4 C34 C91 122.7(9)
N5 C35 C3 125.5(11)
N5 C36 C37 108.6(9)
N5 C36 C41 108.9(9)
C41 C36 C37 109.7(10)
C36 C37 C38 112.4(10)
C37 C38 C39 106.1(10)
C40 C39 C38 114.8(11)
C39 C40 C41 110.3(10)
N6 C41 C36 113.4(9)
N6 C41 C40 112.0(9)
C36 C41 C40 112.6(10)
O5 C42 N6 118.8(11)
O5 C42 C43 122.6(11)
N6 C42 C43 118.6(10)
C44 C43 C42 120.4(11)
C44 C43 C47 118.1(11)
C47 C43 C42 121.5(10)
C45 C44 C43 121.7(11)
C50 C44 C43 119.7(10)
C50 C44 C45 118.6(10)
C44 C45 C46 117.5(10)
C53 C45 C44 120.6(11)
C53 C45 C46 121.9(10)
O6 C46 N6 120.5(11)
O6 C46 C45 119.7(10)
N6 C46 C45 119.8(10)
C48 C47 C43 120.3(11)
C49 C48 C47 122.9(11)
C48 C49 C50 118.4(11)
C48 C49 C54 123.0(11)
C50 C49 C54 118.4(10)
C44 C50 C49 120.4(10)
C44 C50 C51 120.7(10)
C51 C50 C49 118.9(11)
C52 C51 C50 117.3(11)
C52 C51 C55 121.4(11)
C55 C51 C50 121.1(10)
C53 C52 C51 121.8(11)
C45 C53 C52 120.9(10)
O7 C54 N7 119.8(11)
O7 C54 C49 119.2(10)
N7 C54 C49 121.0(10)
O8 C55 N7 117.5(11)
O8 C55 C51 123.6(11)
N7 C55 C51 118.8(11)
N7 C56 C57 112.6(8)
N7 C56 C61 115.7(8)
C61 C56 C57 109.5(8)
C58 C57 C56 112.0(9)
C57 C58 C59 111.1(9)
C60 C59 C58 110.5(9)
C61 C60 C59 112.3(9)
N8 C61 C56 108.3(8)
N8 C61 C60 111.0(8)
C60 C61 C56 110.1(9)
N8 C62 C93 123.4(10)
N9 C63 C5 121.3(13)
N9 C64 C65 107.6(10)
N9 C64 C69 110.1(12)
C69 C64 C65 107.9(12)
C66 C65 C64 110.7(11)
C65 C66 C67 105.2(13)
C68 C67 C66 109.8(13)
C67 C68 C69 105.1(11)
N10 C69 C68 108.4(11)
C64 C69 N10 112.8(11)
C64 C69 C68 114.2(13)
O9 C70 N10 124.3(16)
O9 C70 C71 119.2(16)
N10 C70 C71 116.4(14)
C72 C71 C70 118.2(14)
C75 C71 C70 119.2(14)
C75 C71 C72 122.5(14)
C71 C72 C78 116.0(13)
C73 C72 C71 122.9(15)
C73 C72 C78 121.0(13)
C72 C73 C74 118.3(14)
C72 C73 C81 122.7(15)
C81 C73 C74 119.0(14)
O10 C74 N10 121.8(16)
O10 C74 C73 118.1(15)
N10 C74 C73 120.0(15)
C71 C75 C76 119.3(13)
C77 C76 C75 119.6(13)
C76 C77 C82 117.4(12)
C78 C77 C76 119.6(14)
C78 C77 C82 122.9(13)
C72 C78 C79 118.0(13)
C77 C78 C72 122.7(13)
C77 C78 C79 119.4(14)
C78 C79 C83 120.9(13)
C80 C79 C78 120.2(13)
C80 C79 C83 118.4(12)
C79 C80 C81 119.9(13)
C73 C81 C80 117.9(13)
O11 C82 N11 122.4(13)
O11 C82 C77 122.7(13)
N11 C82 C77 114.9(11)
O12 C83 N11 118.2(13)
O12 C83 C79 124.3(13)
N11 C83 C79 117.5(12)
N11 C84 C85 111.6(9)
N11 C84 C89 114.4(8)
C85 C84 C89 110.0(10)
C84 C85 C86 109.8(9)
C85 C86 C87 111.3(9)
C86 C87 C88 109.4(9)
C89 C88 C87 109.4(9)
N12 C89 C84 107.2(9)
C88 C89 N12 108.0(9)
C88 C89 C84 106.6(9)
N12 C90 C95 120.5(10)
C92 C91 C34 121.2(10)
C92 C91 C96 118.3(10)
C96 C91 C34 119.8(9)
C93 C92 C91 121.9(10)
C92 C93 C62 118.4(9)
C92 C93 C94 119.2(9)
C94 C93 C62 122.0(10)
C95 C94 C93 120.0(10)
C94 C95 C90 119.4(10)
C94 C95 C96 119.7(10)
C96 C95 C90 120.6(9)
C95 C96 C91 120.8(9)
C98 C97 C103 119.0(9)
C102 C97 C98 119.6(9)
C102 C97 C103 120.8(9)
C99 C98 C97 122.3(10)
C98 C99 C100 117.5(10)
C98 C99 C131 119.1(9)
C100 C99 C131 122.9(9)
C101 C100 C99 121.4(9)
C100 C101 C102 120.4(9)
C100 C101 C159 120.6(9)
C102 C101 C159 118.2(9)
C97 C102 C101 118.7(10)
N13 C103 C97 121.5(10)
N13 C104 C109 105.4(8)
C105 C104 N13 111.0(8)
C105 C104 C109 110.0(9)
C104 C105 C106 113.3(8)
C107 C106 C105 109.0(9)
C106 C107 C108 112.7(9)
C107 C108 C109 108.9(8)
N14 C109 C104 115.0(8)
N14 C109 C108 111.9(8)
C104 C109 C108 108.9(9)
O13 C110 N14 119.4(11)
O13 C110 C111 122.1(11)
N14 C110 C111 118.5(11)
C110 C111 C112 123.0(11)
C115 C111 C110 122.2(11)
C115 C111 C112 114.8(11)
C111 C112 C113 115.8(11)
C118 C112 C111 123.3(11)
C118 C112 C113 120.9(11)
C114 C113 C112 122.5(11)
C121 C113 C112 115.6(11)
C121 C113 C114 121.8(10)
O14 C114 N14 119.8(11)
O14 C114 C113 122.4(11)
N14 C114 C113 117.7(10)
C116 C115 C111 122.9(12)
C115 C116 C117 122.0(12)
C116 C117 C118 118.8(12)
C116 C117 C122 122.1(11)
C118 C117 C122 118.9(12)
C112 C118 C117 118.0(11)
C119 C118 C112 121.4(11)
C119 C118 C117 120.6(12)
C118 C119 C120 119.8(11)
C118 C119 C123 121.0(11)
C120 C119 C123 118.9(11)
C121 C120 C119 119.4(11)
C113 C121 C120 122.8(11)
O15 C122 N15 120.4(13)
O15 C122 C117 120.7(13)
N15 C122 C117 118.4(12)
O16 C123 N15 119.7(12)
O16 C123 C119 123.1(12)
N15 C123 C119 117.2(12)
N15 C124 C125 113.3(10)
N15 C124 C129 112.5(9)
C125 C124 C129 111.3(10)
C126 C125 C124 110.1(10)
C127 C126 C125 112.0(10)
C126 C127 C128 110.0(10)
C129 C128 C127 112.8(10)
N16 C129 C124 105.9(9)
C128 C129 N16 108.3(10)
C128 C129 C124 110.6(10)
N16 C130 C187 119.2(12)
N17 C131 C99 124.1(10)
N17 C132 C133 110.0(9)
N17 C132 C137 112.0(9)
C137 C132 C133 108.7(9)
C132 C133 C134 111.6(9)
C133 C134 C135 109.5(9)
C136 C135 C134 109.8(9)
C135 C136 C137 110.0(9)
N18 C137 C132 114.0(8)
N18 C137 C136 112.3(9)
C132 C137 C136 112.5(9)
O17 C138 N18 119.1(10)
O17 C138 C139 121.4(10)
N18 C138 C139 119.5(9)
C140 C139 C138 120.3(10)
C143 C139 C138 120.6(10)
C143 C139 C140 119.0(11)
C139 C140 C141 118.6(10)
C146 C140 C139 121.2(10)
C146 C140 C141 120.2(9)
C140 C141 C142 120.4(9)
C149 C141 C140 118.1(11)
C149 C141 C142 121.4(10)
O18 C142 N18 118.8(10)
O18 C142 C141 121.4(10)
N18 C142 C141 119.7(10)
C144 C143 C139 120.3(10)
C143 C144 C145 121.8(11)
C144 C145 C146 118.1(11)
C144 C145 C150 120.3(10)
C146 C145 C150 121.6(10)
C140 C146 C145 119.3(10)
C140 C146 C147 120.3(10)
C147 C146 C145 120.4(11)
C146 C147 C148 120.8(11)
C146 C147 C151 121.2(10)
C148 C147 C151 117.9(10)
C149 C148 C147 119.7(10)
C141 C149 C148 120.6(10)
O19 C150 N19 120.6(11)
O19 C150 C145 123.4(10)
N19 C150 C145 116.0(10)
O20 C151 N19 116.6(11)
O20 C151 C147 125.6(10)
N19 C151 C147 117.9(10)
N19 C152 C153 112.0(8)
N19 C152 C157 113.2(10)
C157 C152 C153 112.0(9)
C154 C153 C152 111.8(9)
C155 C154 C153 111.9(12)
C154 C155 C156 110.7(10)
C157 C156 C155 109.9(9)
N20 C157 C152 108.9(9)
N20 C157 C156 106.5(8)
C152 C157 C156 111.1(10)
N20 C158 C191 122.7(11)
N21 C159 C101 122.5(9)
N21 C160 C165 107.3(8)
C161 C160 N21 110.6(8)
C161 C160 C165 107.1(9)
C160 C161 C162 110.2(8)
C163 C162 C161 109.7(9)
C162 C163 C164 110.5(10)
C165 C164 C163 110.1(8)
N22 C165 C160 114.3(9)
N22 C165 C164 111.9(8)
C164 C165 C160 109.7(8)
O21 C166 N22 120.3(11)
O21 C166 C167 121.7(12)
N22 C166 C167 117.8(10)
C168 C167 C166 122.3(11)
C168 C167 C171 116.7(11)
C171 C167 C166 121.0(10)
C167 C168 C169 119.6(12)
C174 C168 C167 121.6(11)
C174 C168 C169 118.7(11)
C168 C169 C170 118.6(10)
C177 C169 C168 121.2(12)
C177 C169 C170 119.9(12)
O22 C170 N22 120.2(12)
O22 C170 C169 121.4(11)
N22 C170 C169 118.3(11)
C167 C171 C172 121.2(11)
C173 C172 C171 120.4(12)
C172 C173 C174 119.1(13)
C172 C173 C178 122.0(13)
C174 C173 C178 118.7(12)
C168 C174 C173 120.8(11)
C168 C174 C175 119.0(12)
C173 C174 C175 120.2(12)
C174 C175 C179 118.8(12)
C176 C175 C174 120.3(12)
C176 C175 C179 120.9(11)
C175 C176 C177 120.1(11)
C169 C177 C176 120.6(12)
O23 C178 N23 119.7(13)
O23 C178 C173 119.0(13)
N23 C178 C173 121.1(13)
O24 C179 N23 119.9(13)
O24 C179 C175 122.2(13)
N23 C179 C175 117.9(12)
N23 C180 C181 110.2(10)
N23 C180 C185 112.4(10)
C185 C180 C181 113.7(11)
C180 C181 C182 107.1(11)
C183 C182 C181 108.5(12)
C182 C183 C184 109.2(12)
C185 C184 C183 109.1(11)
N24 C185 C180 106.6(10)
N24 C185 C184 107.5(10)
C184 C185 C180 110.5(11)
N24 C186 C189 123.1(12)
C188 C187 C130 122.9(11)
C192 C187 C130 118.9(11)
C192 C187 C188 118.1(11)
C189 C188 C187 122.2(11)
C188 C189 C186 121.0(11)
C188 C189 C190 118.1(11)
C190 C189 C186 120.7(11)
C191 C190 C189 122.2(11)
C190 C191 C158 120.4(11)
C190 C191 C192 117.9(10)
C192 C191 C158 121.4(11)
C187 C192 C191 121.3(11)
C194 C193 C198 115.9(14)
C194 C193 C199 124.0(16)
C199 C193 C198 120.0(13)
C195 C194 C193 122.8(16)
C194 C195 C196 120.1(14)
C197 C196 C195 115.4(15)
C196 C197 C198 126.6(17)
C197 C198 C193 119.1(14)
C205 C200 C201 119(2)
C205 C200 C206 129(2)
C206 C200 C201 112.1(18)
C202 C201 C200 111.5(19)
C203 C202 C201 127(2)
C202 C203 C204 116(2)
C205 C204 C203 120(2)
C204 C205 C200 127(2)
C208 C207 C213 120.2(14)
C212 C207 C208 119.5(15)
C212 C207 C213 120.3(15)
C209 C208 C207 122.2(15)
C208 C209 C210 118.0(15)
C211 C210 C209 119.3(15)
C210 C211 C212 119.4(15)
C207 C212 C211 121.6(15)
C218 C219 C214 120.0
C217 C218 C219 120.0
C216 C217 C218 120.0
C217 C216 C215 120.0
C214 C215 C216 120.0
C219 C214 C220 114.6(10)
C215 C214 C219 120.0
C215 C214 C220 125.4(10)
C222 C221 C227 117.3(18)
C226 C221 C222 117.7(17)
C226 C221 C227 125.0(18)
C223 C222 C221 120.4(19)
C224 C223 C222 121(2)
C223 C224 C225 118.0(18)
C226 C225 C224 123.5(19)
C225 C226 C221 119.4(19)
C229 C228 C233 118.7(15)
C229 C228 C234 125.3(14)
C233 C228 C234 116.0(14)
C228 C229 C230 124.1(15)
C229 C230 C231 117.1(16)
C232 C231 C230 118.9(17)
C231 C232 C233 124.5(16)
C232 C233 C228 116.7(15)

loop_
_geom_bond_atom_site_label_1
_geom_bond_atom_site_label_2
_geom_bond_distance
O1 C14 1.250(12)
O2 C18 1.224(12)
O3 C26 1.234(12)
O4 C27 1.214(11)
O5 C42 1.225(11)
O6 C46 1.240(12)
O7 C54 1.244(12)
O8 C55 1.258(12)
O9 C70 1.217(15)
O10 C74 1.264(17)
O11 C82 1.204(13)
O12 C83 1.216(13)
O13 C110 1.211(13)
O14 C114 1.210(12)
O15 C122 1.213(13)
O16 C123 1.238(13)
O17 C138 1.253(11)
O18 C142 1.250(11)
O19 C150 1.200(12)
O20 C151 1.229(11)
O21 C166 1.216(12)
O22 C170 1.230(13)
O23 C178 1.289(15)
O24 C179 1.236(14)
N1 C7 1.277(13)
N1 C8 1.489(14)
N2 C13 1.490(13)
N2 C14 1.434(14)
N2 C18 1.419(13)
N3 C26 1.398(13)
N3 C27 1.434(13)
N3 C28 1.462(12)
N4 C33 1.444(12)
N4 C34 1.284(12)
N5 C35 1.285(13)
N5 C36 1.434(14)
N6 C41 1.463(13)
N6 C42 1.405(13)
N6 C46 1.416(13)
N7 C54 1.391(13)
N7 C55 1.410(13)
N7 C56 1.462(13)
N8 C61 1.478(12)
N8 C62 1.261(12)
N9 C63 1.234(14)
N9 C64 1.459(14)
N10 C69 1.510(16)
N10 C70 1.391(18)
N10 C74 1.371(17)
N11 C82 1.420(14)
N11 C83 1.419(15)
N11 C84 1.500(13)
N12 C89 1.520(12)
N12 C90 1.271(12)
N13 C103 1.247(11)
N13 C104 1.491(12)
N14 C109 1.448(12)
N14 C110 1.400(13)
N14 C114 1.423(13)
N15 C122 1.373(15)
N15 C123 1.399(14)
N15 C124 1.486(14)
N16 C129 1.502(13)
N16 C130 1.265(13)
N17 C131 1.252(12)
N17 C132 1.452(13)
N18 C137 1.487(12)
N18 C138 1.395(12)
N18 C142 1.413(12)
N19 C150 1.434(12)
N19 C151 1.440(13)
N19 C152 1.465(13)
N20 C157 1.479(13)
N20 C158 1.271(13)
N21 C159 1.262(12)
N21 C160 1.488(11)
N22 C165 1.492(12)
N22 C166 1.410(13)
N22 C170 1.410(14)
N23 C178 1.361(16)
N23 C179 1.411(16)
N23 C180 1.483(14)
N24 C185 1.486(14)
N24 C186 1.239(12)
C1 C2 1.387(15)
C1 C6 1.411(14)
C1 C7 1.434(15)
C2 C3 1.446(15)
C3 C4 1.381(14)
C3 C35 1.454(15)
C4 C5 1.358(15)
C5 C6 1.375(15)
C5 C63 1.497(15)
C8 C9 1.542(15)
C8 C13 1.506(15)
C9 C10 1.527(16)
C10 C11 1.509(17)
C11 C12 1.630(16)
C12 C13 1.523(16)
C14 C15 1.411(15)
C15 C16 1.426(14)
C15 C19 1.332(14)
C16 C17 1.420(14)
C16 C22 1.378(14)
C17 C18 1.481(15)
C17 C25 1.392(13)
C19 C20 1.419(15)
C20 C21 1.381(14)
C21 C22 1.405(14)
C21 C26 1.479(15)
C22 C23 1.422(13)
C23 C24 1.384(13)
C23 C27 1.458(14)
C24 C25 1.397(14)
C28 C29 1.523(14)
C28 C33 1.529(13)
C29 C30 1.521(14)
C30 C31 1.526(14)
C31 C32 1.519(14)
C32 C33 1.504(14)
C34 C91 1.443(13)
C36 C37 1.498(15)
C36 C41 1.494(14)
C37 C38 1.527(16)
C38 C39 1.538(16)
C39 C40 1.439(15)
C40 C41 1.543(15)
C42 C43 1.440(15)
C43 C44 1.418(13)
C43 C47 1.421(15)
C44 C45 1.402(14)
C44 C50 1.396(14)
C45 C46 1.481(14)
C45 C53 1.364(13)
C47 C48 1.370(14)
C48 C49 1.351(13)
C49 C50 1.433(14)
C49 C54 1.440(15)
C50 C51 1.431(13)
C51 C52 1.385(14)
C51 C55 1.417(14)
C52 C53 1.368(14)
C56 C57 1.554(13)
C56 C61 1.523(14)
C57 C58 1.467(14)
C58 C59 1.543(14)
C59 C60 1.535(13)
C60 C61 1.494(14)
C62 C93 1.477(13)
C64 C65 1.562(16)
C64 C69 1.469(18)
C65 C66 1.531(17)
C66 C67 1.60(2)
C67 C68 1.519(18)
C68 C69 1.585(16)
C70 C71 1.532(18)
C71 C72 1.412(17)
C71 C75 1.384(17)
C72 C73 1.360(17)
C72 C78 1.421(16)
C73 C74 1.485(18)
C73 C81 1.385(16)
C75 C76 1.409(16)
C76 C77 1.409(15)
C77 C78 1.369(16)
C77 C82 1.505(16)
C78 C79 1.422(16)
C79 C80 1.409(16)
C79 C83 1.456(16)
C80 C81 1.433(15)
C84 C85 1.507(14)
C84 C89 1.534(14)
C85 C86 1.516(14)
C86 C87 1.516(14)
C87 C88 1.581(14)
C88 C89 1.509(14)
C90 C95 1.490(13)
C91 C92 1.397(13)
C91 C96 1.399(13)
C92 C93 1.370(13)
C93 C94 1.419(13)
C94 C95 1.384(13)
C95 C96 1.397(13)
C97 C98 1.410(13)
C97 C102 1.362(12)
C97 C103 1.491(13)
C98 C99 1.385(13)
C99 C100 1.394(12)
C99 C131 1.464(14)
C100 C101 1.370(13)
C101 C102 1.435(13)
C101 C159 1.493(13)
C104 C105 1.466(13)
C104 C109 1.517(13)
C105 C106 1.552(13)
C106 C107 1.490(14)
C107 C108 1.537(14)
C108 C109 1.561(14)
C110 C111 1.433(15)
C111 C112 1.434(15)
C111 C115 1.401(14)
C112 C113 1.445(14)
C112 C118 1.374(14)
C113 C114 1.443(15)
C113 C121 1.382(14)
C115 C116 1.323(15)
C116 C117 1.395(16)
C117 C118 1.413(15)
C117 C122 1.460(16)
C118 C119 1.354(15)
C119 C120 1.394(14)
C119 C123 1.462(15)
C120 C121 1.391(14)
C124 C125 1.516(14)
C124 C129 1.544(16)
C125 C126 1.503(15)
C126 C127 1.494(16)
C127 C128 1.538(15)
C128 C129 1.494(15)
C130 C187 1.450(14)
C132 C133 1.525(14)
C132 C137 1.505(14)
C133 C134 1.529(14)
C134 C135 1.537(15)
C135 C136 1.504(13)
C136 C137 1.523(13)
C138 C139 1.460(14)
C139 C140 1.412(13)
C139 C143 1.381(13)
C140 C141 1.435(13)
C140 C146 1.361(13)
C141 C142 1.438(14)
C141 C149 1.381(13)
C143 C144 1.359(14)
C144 C145 1.396(13)
C145 C146 1.427(13)
C145 C150 1.476(15)
C146 C147 1.368(13)
C147 C148 1.384(13)
C147 C151 1.474(14)
C148 C149 1.382(13)
C152 C153 1.562(14)
C152 C157 1.491(14)
C153 C154 1.516(15)
C154 C155 1.495(16)
C155 C156 1.573(16)
C156 C157 1.521(15)
C158 C191 1.450(15)
C160 C161 1.481(14)
C160 C165 1.551(14)
C161 C162 1.565(13)
C162 C163 1.507(14)
C163 C164 1.537(14)
C164 C165 1.511(12)
C166 C167 1.430(14)
C167 C168 1.412(15)
C167 C171 1.417(14)
C168 C169 1.427(15)
C168 C174 1.390(14)
C169 C170 1.486(15)
C169 C177 1.363(14)
C171 C172 1.420(14)
C172 C173 1.378(15)
C173 C174 1.405(15)
C173 C178 1.445(16)
C174 C175 1.454(16)
C175 C176 1.365(15)
C175 C179 1.466(16)
C176 C177 1.403(14)
C180 C181 1.551(16)
C180 C185 1.546(16)
C181 C182 1.555(17)
C182 C183 1.549(18)
C183 C184 1.562(17)
C184 C185 1.504(15)
C186 C189 1.440(15)
C187 C188 1.411(15)
C187 C192 1.378(15)
C188 C189 1.378(14)
C189 C190 1.401(15)
C190 C191 1.379(15)
C191 C192 1.427(13)
C193 C194 1.360(18)
C193 C198 1.467(19)
C193 C199 1.429(16)
C194 C195 1.359(17)
C195 C196 1.466(19)
C196 C197 1.310(17)
C197 C198 1.332(16)
C200 C201 1.50(2)
C200 C205 1.33(2)
C200 C206 1.38(2)
C201 C202 1.40(2)
C202 C203 1.39(2)
C203 C204 1.41(2)
C204 C205 1.29(2)
C207 C208 1.398(17)
C207 C212 1.385(18)
C207 C213 1.502(18)
C208 C209 1.393(18)
C209 C210 1.480(19)
C210 C211 1.400(17)
C211 C212 1.421(18)
C219 C218 1.3900
C219 C214 1.3900
C218 C217 1.3900
C217 C216 1.3900
C216 C215 1.3900
C215 C214 1.3900
C214 C220 1.547(18)
C221 C222 1.40(2)
C221 C226 1.37(2)
C221 C227 1.49(2)
C222 C223 1.40(2)
C223 C224 1.33(2)
C224 C225 1.372(19)
C225 C226 1.350(19)
C228 C229 1.339(17)
C228 C233 1.404(17)
C228 C234 1.537(18)
C229 C230 1.379(18)
C230 C231 1.400(18)
C231 C232 1.324(19)
C232 C233 1.386(19)

loop_
_twin_individual_id
_twin_individual_mass_fraction_refined
1 0.888(3)
2 0.112(3)
